data_7019521
loop_
_publ_author_name
'Kameo, Hajime'
'Ishii, Sho'
'Nakazawa, Hiroshi'

_publ_section_title
;
 Synthesis of iridium complexes bearing {o-(Ph(2)P)C(6)H(4)}(3)E type (E =
 Si, Ge, and Sn) ligand and evaluation of electron donating ability of
 group 14 elements E.
;
_journal_issue 27
_journal_name_full 'Dalton transactions (Cambridge, England : 2003)'
_journal_page_first 8290
_journal_page_last 8296
_journal_paper_doi 10.1039/c2dt30546a
_journal_volume 41
_journal_year 2012
_chemical_formula_moiety 'C56 H45 B Cl2 F4 Ge Ir O P3 '
_chemical_formula_sum 'C56 H45 B Cl2 F4 Ge Ir O P3'
_chemical_formula_weight 1249.41
_space_group_IT_number 14
_symmetry_cell_setting monoclinic
_symmetry_Int_Tables_number 14
_symmetry_space_group_name_Hall '-P 2yn'
_symmetry_space_group_name_H-M 'P 1 21/n 1'
_cell_angle_alpha 90.0000
_cell_angle_beta 94.199(3)
_cell_angle_gamma 90.0000
_cell_formula_units_Z 4
_cell_length_a 14.227(4)
_cell_length_b 18.686(5)
_cell_length_c 18.446(5)
_cell_measurement_reflns_used 13535
_cell_measurement_temperature 200.1
_cell_measurement_theta_max 27.5
_cell_measurement_theta_min 4.1
_cell_volume 4891(2)
_computing_cell_refinement CrystalClear
_computing_data_collection CrystalClear
_computing_data_reduction CrystalStructure
_computing_molecular_graphics Ortep-3(Farrugia,1997)
_computing_publication_material 'CrystalStructure 3.8'
_computing_structure_refinement CRYSTALS
_computing_structure_solution SIR97
_diffrn_ambient_temperature 200.1
_diffrn_detector_area_resol_mean 7.31
_diffrn_measured_fraction_theta_full 0.979
_diffrn_measured_fraction_theta_max 0.979
_diffrn_measurement_device_type 'Rigaku Mercury'
_diffrn_measurement_method '\w or \f'
_diffrn_radiation_type 'Mo K\a'
_diffrn_radiation_wavelength 0.71070
_diffrn_reflns_av_R_equivalents 0.027
_diffrn_reflns_limit_h_max 16
_diffrn_reflns_limit_h_min -18
_diffrn_reflns_limit_k_max 21
_diffrn_reflns_limit_k_min -24
_diffrn_reflns_limit_l_max 23
_diffrn_reflns_limit_l_min -20
_diffrn_reflns_number 37058
_diffrn_reflns_theta_full 27.48
_diffrn_reflns_theta_max 27.48
_exptl_absorpt_coefficient_mu 3.605
_exptl_absorpt_correction_T_max 0.486
_exptl_absorpt_correction_T_min 0.408
_exptl_absorpt_correction_type multi-scan
_exptl_absorpt_process_details 'Jacobson, R. (1998) Private communication'
_exptl_crystal_colour colorless
_exptl_crystal_density_diffrn 1.697
_exptl_crystal_density_method 'not measured'
_exptl_crystal_description prism
_exptl_crystal_F_000 2472.00
_exptl_crystal_size_max 0.35
_exptl_crystal_size_mid 0.25
_exptl_crystal_size_min 0.20
_refine_diff_density_max 2.22
_refine_diff_density_min -1.66
_refine_ls_extinction_method none
_refine_ls_goodness_of_fit_ref 1.007
_refine_ls_hydrogen_treatment refall
_refine_ls_number_parameters 645
_refine_ls_number_reflns 10986
_refine_ls_R_factor_gt 0.0308
_refine_ls_shift/su_max 0.0043
_refine_ls_structure_factor_coef Fsqd
_refine_ls_weighting_details 'w = 1/[0.0013Fo^2^ + 1.0000\s(Fo^2^)]/(4Fo^2^)'
_refine_ls_weighting_scheme calc
_refine_ls_wR_factor_ref 0.0961
_reflns_number_gt 9979
_reflns_number_total 10986
_reflns_threshold_expression F^2^>2.0\s(F^2^)
_cod_data_source_file c2dt30546a.txt
_cod_data_source_block 5
_cod_original_cell_volume 4890(2)
_cod_original_formula_sum 'C56 H45 B Cl2 F4 Ge Ir O P3 '
_cod_database_code 7019521

loop_
_symmetry_equiv_pos_site_id
_symmetry_equiv_pos_as_xyz
1 +X,+Y,+Z
2 1/2-X,1/2+Y,1/2-Z
3 -X,-Y,-Z
4 1/2+X,1/2-Y,1/2+Z

loop_
_atom_site_label
_atom_site_type_symbol
_atom_site_fract_x
_atom_site_fract_y
_atom_site_fract_z
_atom_site_U_iso_or_equiv
_atom_site_adp_type
_atom_site_occupancy
_atom_site_symmetry_multiplicity
_atom_site_calc_flag
_atom_site_refinement_flags
Ir(1) Ir -0.003270(10) 0.239100(10) 0.289910(10) 0.01273(3) Uani 1.00 1 d .
Ge(1) Ge -0.16706(2) 0.20710(2) 0.26573(2) 0.01460(8) Uani 1.00 1 d .
Cl(1) Cl -0.38098(10) 0.43653(8) 0.47420(8) 0.0585(4) Uani 1.00 1 d .
Cl(2) Cl -0.18658(9) 0.39949(9) 0.45061(7) 0.0580(3) Uani 1.00 1 d .
P(1) P -0.00397(6) 0.14511(4) 0.37332(5) 0.01519(18) Uani 1.00 1 d .
P(2) P 0.01451(6) 0.17923(4) 0.17609(5) 0.01640(19) Uani 1.00 1 d .
P(3) P -0.05998(6) 0.35014(4) 0.24716(5) 0.01546(19) Uani 1.00 1 d .
F(1) F 0.4983(2) 0.1778(2) 0.3194(2) 0.0820(10) Uiso 1.00 1 d .
F(2) F 0.3475(3) 0.1792(2) 0.3397(2) 0.1034(14) Uiso 1.00 1 d .
F(3) F 0.4314(4) 0.2763(3) 0.3533(3) 0.1217(18) Uiso 1.00 1 d .
F(4) F 0.3942(6) 0.2339(4) 0.2442(5) 0.189(3) Uiso 1.00 1 d .
O(1) O 0.19494(19) 0.29441(18) 0.33624(19) 0.0425(9) Uani 1.00 1 d .
C(1) C 0.1248(2) 0.27134(19) 0.3171(2) 0.0237(8) Uani 1.00 1 d .
C(2) C -0.1973(2) 0.13234(17) 0.33394(17) 0.0162(7) Uani 1.00 1 d .
C(3) C -0.1218(2) 0.10590(17) 0.37878(18) 0.0174(7) Uani 1.00 1 d .
C(4) C -0.1367(2) 0.05447(19) 0.4315(2) 0.0232(8) Uani 1.00 1 d .
C(5) C -0.2269(2) 0.0270(2) 0.4373(2) 0.0248(9) Uani 1.00 1 d .
C(6) C -0.3018(2) 0.05234(19) 0.3923(2) 0.0239(8) Uani 1.00 1 d .
C(7) C -0.2873(2) 0.10460(19) 0.34099(19) 0.0217(8) Uani 1.00 1 d .
C(8) C 0.0187(2) 0.17567(18) 0.46778(18) 0.0187(7) Uani 1.00 1 d .
C(9) C 0.0837(2) 0.1425(2) 0.5170(2) 0.0255(9) Uani 1.00 1 d .
C(10) C 0.0921(2) 0.1642(2) 0.5895(2) 0.0327(10) Uani 1.00 1 d .
C(11) C 0.0352(2) 0.2168(2) 0.6134(2) 0.0327(10) Uani 1.00 1 d .
C(12) C -0.0299(3) 0.2505(2) 0.5653(2) 0.0308(10) Uani 1.00 1 d .
C(13) C -0.0380(2) 0.2300(2) 0.4931(2) 0.0254(9) Uani 1.00 1 d .
C(14) C 0.0781(2) 0.07149(18) 0.36634(18) 0.0184(7) Uani 1.00 1 d .
C(15) C 0.1744(2) 0.08724(19) 0.37318(19) 0.0213(8) Uani 1.00 1 d .
C(16) C 0.2405(2) 0.0332(2) 0.3716(2) 0.0255(9) Uani 1.00 1 d .
C(17) C 0.2118(2) -0.0373(2) 0.3620(2) 0.0289(9) Uani 1.00 1 d .
C(18) C 0.1167(2) -0.0536(2) 0.3539(2) 0.0313(10) Uani 1.00 1 d .
C(19) C 0.0495(2) 0.00047(19) 0.3556(2) 0.0252(9) Uani 1.00 1 d .
C(20) C -0.1822(2) 0.17258(18) 0.16569(19) 0.0206(8) Uani 1.00 1 d .
C(21) C -0.1015(2) 0.16096(19) 0.12871(19) 0.0208(8) Uani 1.00 1 d .
C(22) C -0.1103(2) 0.1331(2) 0.0580(2) 0.0337(10) Uani 1.00 1 d .
C(23) C -0.1988(3) 0.1219(3) 0.0240(2) 0.0468(13) Uani 1.00 1 d .
C(24) C -0.2784(3) 0.1366(3) 0.0594(2) 0.0456(13) Uani 1.00 1 d .
C(25) C -0.2704(2) 0.1596(2) 0.1306(2) 0.0329(10) Uani 1.00 1 d .
C(26) C 0.0842(2) 0.22853(18) 0.1126(2) 0.0214(8) Uani 1.00 1 d .
C(27) C 0.0578(3) 0.2408(2) 0.0402(2) 0.0296(10) Uani 1.00 1 d .
C(28) C 0.1202(3) 0.2726(2) -0.0055(2) 0.0409(12) Uani 1.00 1 d .
C(29) C 0.2085(3) 0.2924(2) 0.0219(2) 0.0415(12) Uani 1.00 1 d .
C(30) C 0.2352(3) 0.2827(2) 0.0939(2) 0.0368(11) Uani 1.00 1 d .
C(31) C 0.1741(2) 0.25176(19) 0.1401(2) 0.0268(9) Uani 1.00 1 d .
C(32) C 0.0739(2) 0.09133(19) 0.17650(18) 0.0203(8) Uani 1.00 1 d .
C(33) C 0.1702(2) 0.0875(2) 0.1974(2) 0.0261(9) Uani 1.00 1 d .
C(34) C 0.2173(2) 0.0226(2) 0.1930(2) 0.0356(11) Uani 1.00 1 d .
C(35) C 0.1702(3) -0.0381(2) 0.1686(2) 0.0410(12) Uani 1.00 1 d .
C(36) C 0.0752(3) -0.0352(2) 0.1489(2) 0.0380(11) Uani 1.00 1 d .
C(37) C 0.0266(2) 0.0297(2) 0.1535(2) 0.0287(9) Uani 1.00 1 d .
C(38) C -0.2379(2) 0.29575(18) 0.27214(18) 0.0176(7) Uani 1.00 1 d .
C(39) C -0.1865(2) 0.35780(18) 0.26003(17) 0.0171(7) Uani 1.00 1 d .
C(40) C -0.2303(2) 0.42460(19) 0.2581(2) 0.0236(8) Uani 1.00 1 d .
C(41) C -0.3260(2) 0.4293(2) 0.2682(2) 0.0279(9) Uani 1.00 1 d .
C(42) C -0.3772(2) 0.3686(2) 0.2811(2) 0.0302(9) Uani 1.00 1 d .
C(43) C -0.3335(2) 0.3017(2) 0.2837(2) 0.0232(8) Uani 1.00 1 d .
C(44) C -0.0094(2) 0.42723(19) 0.29764(19) 0.0197(8) Uani 1.00 1 d .
C(45) C 0.0240(2) 0.4194(2) 0.3704(2) 0.0253(8) Uani 1.00 1 d .
C(46) C 0.0514(3) 0.4783(2) 0.4118(2) 0.0343(10) Uani 1.00 1 d .
C(47) C 0.0464(3) 0.5465(2) 0.3812(2) 0.0377(11) Uani 1.00 1 d .
C(48) C 0.0143(3) 0.5552(2) 0.3099(2) 0.0350(10) Uani 1.00 1 d .
C(49) C -0.0135(2) 0.4958(2) 0.2676(2) 0.0271(9) Uani 1.00 1 d .
C(50) C -0.0539(2) 0.37309(18) 0.15183(18) 0.0195(7) Uani 1.00 1 d .
C(51) C -0.1267(2) 0.3537(2) 0.1018(2) 0.0236(8) Uani 1.00 1 d .
C(52) C -0.1209(2) 0.3664(2) 0.0281(2) 0.0301(9) Uani 1.00 1 d .
C(53) C -0.0420(3) 0.4002(2) 0.0046(2) 0.0324(10) Uani 1.00 1 d .
C(54) C 0.0312(2) 0.4196(2) 0.0539(2) 0.0310(10) Uani 1.00 1 d .
C(55) C 0.0263(2) 0.40547(19) 0.1269(2) 0.0240(8) Uani 1.00 1 d .
C(56) C -0.2743(3) 0.4059(3) 0.5128(2) 0.0499(14) Uani 1.00 1 d .
B(1) B 0.4169(4) 0.2175(3) 0.3156(3) 0.0445(12) Uiso 1.00 1 d .
H(1) H -0.0855 0.0384 0.4633 0.028 Uiso 1.00 1 c R
H(2) H -0.2370 -0.0093 0.4720 0.030 Uiso 1.00 1 c R
H(3) H -0.3634 0.0339 0.3969 0.029 Uiso 1.00 1 c R
H(4) H -0.3389 0.1220 0.3104 0.026 Uiso 1.00 1 c R
H(5) H 0.1220 0.1049 0.5011 0.031 Uiso 1.00 1 c R
H(6) H 0.1379 0.1424 0.6223 0.039 Uiso 1.00 1 c R
H(7) H 0.0401 0.2298 0.6633 0.039 Uiso 1.00 1 c R
H(8) H -0.0680 0.2880 0.5816 0.037 Uiso 1.00 1 c R
H(9) H -0.0828 0.2528 0.4600 0.030 Uiso 1.00 1 c R
H(10) H 0.1943 0.1356 0.3789 0.025 Uiso 1.00 1 c R
H(11) H 0.3058 0.0444 0.3764 0.031 Uiso 1.00 1 c R
H(12) H 0.2576 -0.0743 0.3615 0.035 Uiso 1.00 1 c R
H(13) H 0.0971 -0.1019 0.3473 0.038 Uiso 1.00 1 c R
H(14) H -0.0158 -0.0104 0.3492 0.030 Uiso 1.00 1 c R
H(15) H -0.0553 0.1225 0.0339 0.040 Uiso 1.00 1 c R
H(16) H -0.2048 0.1036 -0.0241 0.056 Uiso 1.00 1 c R
H(17) H -0.3390 0.1313 0.0348 0.054 Uiso 1.00 1 c R
H(18) H -0.3253 0.1666 0.1561 0.039 Uiso 1.00 1 c R
H(19) H -0.0036 0.2274 0.0211 0.036 Uiso 1.00 1 c R
H(20) H 0.1013 0.2808 -0.0552 0.050 Uiso 1.00 1 c R
H(21) H 0.2511 0.3127 -0.0097 0.051 Uiso 1.00 1 c R
H(22) H 0.2962 0.2973 0.1125 0.045 Uiso 1.00 1 c R
H(23) H 0.1924 0.2463 0.1904 0.033 Uiso 1.00 1 c R
H(24) H 0.2033 0.1293 0.2137 0.031 Uiso 1.00 1 c R
H(25) H 0.2827 0.0203 0.2076 0.043 Uiso 1.00 1 c R
H(26) H 0.2034 -0.0820 0.1652 0.050 Uiso 1.00 1 c R
H(27) H 0.0424 -0.0771 0.1325 0.047 Uiso 1.00 1 c R
H(28) H -0.0394 0.0315 0.1409 0.035 Uiso 1.00 1 c R
H(29) H -0.1948 0.4665 0.2499 0.028 Uiso 1.00 1 c R
H(30) H -0.3565 0.4746 0.2663 0.034 Uiso 1.00 1 c R
H(31) H -0.4427 0.3721 0.2877 0.037 Uiso 1.00 1 c R
H(32) H -0.3685 0.2601 0.2941 0.028 Uiso 1.00 1 c R
H(33) H 0.0275 0.3729 0.3915 0.030 Uiso 1.00 1 c R
H(34) H 0.0736 0.4726 0.4613 0.041 Uiso 1.00 1 c R
H(35) H 0.0649 0.5871 0.4097 0.044 Uiso 1.00 1 c R
H(36) H 0.0116 0.6017 0.2890 0.042 Uiso 1.00 1 c R
H(37) H -0.0356 0.5021 0.2182 0.032 Uiso 1.00 1 c R
H(38) H -0.1811 0.3311 0.1182 0.028 Uiso 1.00 1 c R
H(39) H -0.1706 0.3519 -0.0059 0.036 Uiso 1.00 1 c R
H(40) H -0.0385 0.4102 -0.0456 0.039 Uiso 1.00 1 c R
H(41) H 0.0851 0.4431 0.0377 0.038 Uiso 1.00 1 c R
H(42) H 0.0776 0.4173 0.1606 0.029 Uiso 1.00 1 c R
H(43) H -0.2530 0.4383 0.5502 0.060 Uiso 1.00 1 c R
H(44) H -0.2835 0.3600 0.5332 0.060 Uiso 1.00 1 c R
H(100) H -0.043(4) 0.276(3) 0.363(3) 0.057(16) Uiso 1.00 1 d .

loop_
_atom_site_aniso_label
_atom_site_aniso_U_11
_atom_site_aniso_U_22
_atom_site_aniso_U_33
_atom_site_aniso_U_12
_atom_site_aniso_U_13
_atom_site_aniso_U_23
Ir(1) 0.01152(8) 0.01188(8) 0.01461(8) -0.00005(4) -0.00026(5) 0.00077(4)
Ge(1) 0.01240(16) 0.01620(17) 0.01502(17) -0.00023(12) -0.00023(12) 0.00099(12)
Cl(1) 0.0551(7) 0.0628(8) 0.0594(8) 0.0194(6) 0.0180(6) 0.0240(6)
Cl(2) 0.0480(6) 0.0928(10) 0.0337(6) 0.0115(6) 0.0073(5) -0.0063(6)
P(1) 0.0133(3) 0.0145(3) 0.0175(4) -0.0003(2) -0.0017(3) 0.0022(3)
P(2) 0.0145(3) 0.0165(3) 0.0183(4) -0.0003(3) 0.0021(3) -0.0017(3)
P(3) 0.0161(3) 0.0144(3) 0.0157(3) 0.0010(2) 0.0003(3) 0.0021(3)
O(1) 0.0194(13) 0.0407(18) 0.066(2) -0.0086(12) -0.0071(13) -0.0093(15)
C(1) 0.0208(17) 0.0187(16) 0.031(2) 0.0002(13) -0.0002(14) -0.0000(14)
C(2) 0.0178(15) 0.0151(14) 0.0158(15) -0.0016(11) 0.0025(11) 0.0000(11)
C(3) 0.0163(14) 0.0153(14) 0.0207(16) -0.0015(11) 0.0015(12) 0.0003(12)
C(4) 0.0259(17) 0.0223(17) 0.0211(17) -0.0003(13) -0.0012(13) 0.0076(13)
C(5) 0.0269(18) 0.0234(17) 0.0247(18) -0.0022(14) 0.0060(14) 0.0052(14)
C(6) 0.0217(16) 0.0242(17) 0.0258(18) -0.0087(13) 0.0031(13) -0.0015(14)
C(7) 0.0182(15) 0.0245(17) 0.0218(17) -0.0016(13) -0.0017(12) -0.0031(13)
C(8) 0.0193(15) 0.0194(15) 0.0172(15) -0.0035(12) 0.0009(12) 0.0002(12)
C(9) 0.0229(17) 0.034(2) 0.0196(17) 0.0043(15) -0.0010(13) 0.0035(14)
C(10) 0.031(2) 0.045(2) 0.0206(18) 0.0013(17) -0.0053(15) -0.0003(16)
C(11) 0.032(2) 0.045(2) 0.0211(18) -0.0124(18) -0.0020(15) -0.0046(17)
C(12) 0.038(2) 0.0246(18) 0.030(2) -0.0020(15) 0.0028(17) -0.0042(15)
C(13) 0.0286(19) 0.0237(18) 0.0237(19) 0.0034(14) 0.0003(15) 0.0036(14)
C(14) 0.0185(15) 0.0164(15) 0.0198(16) 0.0040(12) -0.0021(12) 0.0021(12)
C(15) 0.0204(16) 0.0217(16) 0.0214(17) -0.0006(13) -0.0015(12) 0.0001(13)
C(16) 0.0183(16) 0.0301(19) 0.0277(19) 0.0049(14) -0.0005(13) 0.0027(14)
C(17) 0.0269(18) 0.0261(18) 0.034(2) 0.0107(15) 0.0066(15) 0.0058(15)
C(18) 0.0296(19) 0.0191(17) 0.046(2) 0.0047(15) 0.0063(17) 0.0027(16)
C(19) 0.0233(17) 0.0187(16) 0.033(2) 0.0008(13) -0.0013(14) 0.0014(14)
C(20) 0.0201(16) 0.0210(16) 0.0203(16) 0.0006(12) -0.0004(12) -0.0021(12)
C(21) 0.0186(15) 0.0225(16) 0.0208(17) -0.0007(13) -0.0020(12) -0.0019(13)
C(22) 0.030(2) 0.045(2) 0.025(2) 0.0015(17) 0.0014(15) -0.0126(17)
C(23) 0.039(2) 0.071(3) 0.029(2) 0.004(2) -0.0065(18) -0.026(2)
C(24) 0.027(2) 0.072(3) 0.037(2) -0.001(2) -0.0094(18) -0.022(2)
C(25) 0.0173(16) 0.049(2) 0.031(2) 0.0025(16) -0.0037(14) -0.0117(18)
C(26) 0.0227(17) 0.0163(15) 0.0261(18) 0.0024(12) 0.0083(14) 0.0012(13)
C(27) 0.032(2) 0.027(2) 0.030(2) 0.0050(15) 0.0084(17) 0.0015(15)
C(28) 0.058(3) 0.033(2) 0.035(2) 0.013(2) 0.020(2) 0.0114(18)
C(29) 0.048(2) 0.028(2) 0.053(2) 0.0045(18) 0.031(2) 0.0140(19)
C(30) 0.035(2) 0.0228(18) 0.056(2) -0.0091(16) 0.022(2) -0.0018(18)
C(31) 0.0239(19) 0.0229(17) 0.035(2) -0.0033(14) 0.0120(16) 0.0009(15)
C(32) 0.0240(16) 0.0212(16) 0.0166(16) 0.0030(13) 0.0077(12) -0.0010(12)
C(33) 0.0234(17) 0.0283(18) 0.0270(19) 0.0050(14) 0.0031(14) 0.0023(14)
C(34) 0.032(2) 0.043(2) 0.032(2) 0.0164(18) 0.0060(16) 0.0098(18)
C(35) 0.064(3) 0.028(2) 0.033(2) 0.022(2) 0.017(2) 0.0060(17)
C(36) 0.058(2) 0.0171(17) 0.041(2) 0.0006(18) 0.018(2) -0.0031(16)
C(37) 0.034(2) 0.0204(17) 0.032(2) -0.0025(15) 0.0087(16) -0.0019(14)
C(38) 0.0173(15) 0.0201(16) 0.0149(15) 0.0031(12) -0.0015(11) -0.0018(12)
C(39) 0.0169(14) 0.0225(16) 0.0119(14) 0.0036(12) 0.0015(11) 0.0010(11)
C(40) 0.0263(17) 0.0210(17) 0.0237(18) 0.0057(13) 0.0022(13) 0.0018(13)
C(41) 0.0256(18) 0.0282(19) 0.030(2) 0.0128(15) 0.0031(15) -0.0004(15)
C(42) 0.0172(16) 0.045(2) 0.0284(19) 0.0119(15) 0.0042(14) -0.0017(17)
C(43) 0.0156(15) 0.0304(18) 0.0238(17) 0.0016(13) 0.0020(13) -0.0007(14)
C(44) 0.0178(15) 0.0165(16) 0.0247(17) 0.0024(11) 0.0013(13) -0.0009(12)
C(45) 0.0282(17) 0.0208(17) 0.0265(18) 0.0015(14) -0.0013(14) -0.0012(14)
C(46) 0.042(2) 0.027(2) 0.032(2) 0.0050(17) -0.0065(17) -0.0053(16)
C(47) 0.046(2) 0.0190(18) 0.046(2) -0.0020(17) -0.0135(19) -0.0096(17)
C(48) 0.041(2) 0.0140(17) 0.049(2) -0.0019(15) -0.0021(19) 0.0001(16)
C(49) 0.0293(18) 0.0213(18) 0.0300(19) 0.0020(14) -0.0032(15) 0.0053(15)
C(50) 0.0241(16) 0.0165(15) 0.0183(16) 0.0051(12) 0.0044(13) 0.0050(12)
C(51) 0.0237(17) 0.0237(17) 0.0236(18) 0.0036(13) 0.0026(13) 0.0017(13)
C(52) 0.035(2) 0.034(2) 0.0205(18) 0.0082(16) -0.0049(15) 0.0019(15)
C(53) 0.048(2) 0.032(2) 0.0180(17) 0.0096(18) 0.0078(16) 0.0069(15)
C(54) 0.037(2) 0.0258(18) 0.032(2) 0.0019(16) 0.0126(16) 0.0088(15)
C(55) 0.0223(16) 0.0229(17) 0.0272(18) 0.0001(13) 0.0042(13) 0.0031(14)
C(56) 0.052(2) 0.055(3) 0.044(2) 0.001(2) 0.007(2) 0.012(2)

loop_
_atom_type_symbol
_atom_type_description
_atom_type_scat_dispersion_real
_atom_type_scat_dispersion_imag
_atom_type_scat_source
C C 0.003 0.002
;
International Tables for Crystallography
(1992, Vol. C, Tables 4.2.6.8 and 6.1.1.4)
;
H H 0.000 0.000
;
International Tables for Crystallography
(1992, Vol. C, Table 6.1.1.4)
;
B B 0.001 0.001
;
International Tables for Crystallography
(1992, Vol. C, Tables 4.2.6.8 and 6.1.1.4)
;
F F 0.017 0.010
;
International Tables for Crystallography
(1992, Vol. C, Tables 4.2.6.8 and 6.1.1.4)
;
Ge Ge 0.155 1.800
;
International Tables for Crystallography
(1992, Vol. C, Tables 4.2.6.8 and 6.1.1.4)
;
Ir Ir -1.444 7.990
;
International Tables for Crystallography
(1992, Vol. C, Tables 4.2.6.8 and 6.1.1.4)
;
O O 0.011 0.006
;
International Tables for Crystallography
(1992, Vol. C, Tables 4.2.6.8 and 6.1.1.4)
;
P P 0.102 0.094
;
International Tables for Crystallography
(1992, Vol. C, Tables 4.2.6.8 and 6.1.1.4)
;
Cl Cl 0.148 0.159
;
International Tables for Crystallography
(1992, Vol. C, Tables 4.2.6.8 and 6.1.1.4)
;

loop_
_geom_angle_atom_site_label_1
_geom_angle_atom_site_label_2
_geom_angle_atom_site_label_3
_geom_angle
_geom_angle_publ_flag
Ge(1) Ir(1) P(1) 83.39(2) yes
Ge(1) Ir(1) P(2) 83.43(2) yes
Ge(1) Ir(1) P(3) 81.56(2) yes
Ge(1) Ir(1) C(1) 174.18(11) yes
P(1) Ir(1) P(2) 103.34(2) yes
P(1) Ir(1) P(3) 150.47(3) yes
P(1) Ir(1) C(1) 96.42(11) yes
P(2) Ir(1) P(3) 99.99(2) yes
P(2) Ir(1) C(1) 102.24(11) yes
P(3) Ir(1) C(1) 96.04(10) yes
Ir(1) Ge(1) C(2) 108.30(9) yes
Ir(1) Ge(1) C(20) 107.12(10) yes
Ir(1) Ge(1) C(38) 105.96(9) yes
C(2) Ge(1) C(20) 111.05(13) yes
C(2) Ge(1) C(38) 115.50(13) yes
C(20) Ge(1) C(38) 108.47(13) yes
Ir(1) P(1) C(3) 112.56(10) yes
Ir(1) P(1) C(8) 112.44(11) yes
Ir(1) P(1) C(14) 119.31(11) yes
C(3) P(1) C(8) 99.74(15) yes
C(3) P(1) C(14) 107.18(14) yes
C(8) P(1) C(14) 103.50(15) yes
Ir(1) P(2) C(21) 110.61(11) yes
Ir(1) P(2) C(26) 114.79(11) yes
Ir(1) P(2) C(32) 119.12(11) yes
C(21) P(2) C(26) 107.28(16) yes
C(21) P(2) C(32) 103.35(15) yes
C(26) P(2) C(32) 100.39(15) yes
Ir(1) P(3) C(39) 109.99(11) yes
Ir(1) P(3) C(44) 114.36(11) yes
Ir(1) P(3) C(50) 119.68(11) yes
C(39) P(3) C(44) 102.98(14) yes
C(39) P(3) C(50) 102.86(15) yes
C(44) P(3) C(50) 105.15(15) yes
Ir(1) C(1) O(1) 173.9(3) yes
Ge(1) C(2) C(3) 116.0(2) yes
Ge(1) C(2) C(7) 125.0(2) yes
C(3) C(2) C(7) 119.0(2) yes
P(1) C(3) C(2) 119.4(2) yes
P(1) C(3) C(4) 119.9(2) yes
C(2) C(3) C(4) 120.4(2) yes
C(3) C(4) C(5) 119.7(3) yes
C(4) C(5) C(6) 120.0(3) yes
C(5) C(6) C(7) 120.2(3) yes
C(2) C(7) C(6) 120.6(3) yes
P(1) C(8) C(9) 122.8(2) yes
P(1) C(8) C(13) 118.4(2) yes
C(9) C(8) C(13) 118.5(3) yes
C(8) C(9) C(10) 120.1(3) yes
C(9) C(10) C(11) 120.5(3) yes
C(10) C(11) C(12) 120.3(3) yes
C(11) C(12) C(13) 119.7(3) yes
C(8) C(13) C(12) 120.9(3) yes
P(1) C(14) C(15) 117.7(2) yes
P(1) C(14) C(19) 123.3(2) yes
C(15) C(14) C(19) 119.0(3) yes
C(14) C(15) C(16) 120.6(3) yes
C(15) C(16) C(17) 120.2(3) yes
C(16) C(17) C(18) 119.9(3) yes
C(17) C(18) C(19) 120.3(3) yes
C(14) C(19) C(18) 120.0(3) yes
Ge(1) C(20) C(21) 118.5(2) yes
Ge(1) C(20) C(25) 122.1(2) yes
C(21) C(20) C(25) 119.5(3) yes
P(2) C(21) C(20) 118.7(2) yes
P(2) C(21) C(22) 121.7(2) yes
C(20) C(21) C(22) 119.5(3) yes
C(21) C(22) C(23) 119.7(3) yes
C(22) C(23) C(24) 120.6(4) yes
C(23) C(24) C(25) 120.0(3) yes
C(20) C(25) C(24) 120.4(3) yes
P(2) C(26) C(27) 125.4(2) yes
P(2) C(26) C(31) 116.2(2) yes
C(27) C(26) C(31) 118.3(3) yes
C(26) C(27) C(28) 120.8(4) yes
C(27) C(28) C(29) 119.9(4) yes
C(28) C(29) C(30) 120.3(4) yes
C(29) C(30) C(31) 120.7(4) yes
C(26) C(31) C(30) 120.0(4) yes
P(2) C(32) C(33) 119.1(2) yes
P(2) C(32) C(37) 121.7(2) yes
C(33) C(32) C(37) 119.1(3) yes
C(32) C(33) C(34) 119.7(3) yes
C(33) C(34) C(35) 120.8(3) yes
C(34) C(35) C(36) 119.9(4) yes
C(35) C(36) C(37) 119.9(3) yes
C(32) C(37) C(36) 120.4(3) yes
Ge(1) C(38) C(39) 114.6(2) yes
Ge(1) C(38) C(43) 126.3(2) yes
C(39) C(38) C(43) 119.0(3) yes
P(3) C(39) C(38) 119.0(2) yes
P(3) C(39) C(40) 120.4(2) yes
C(38) C(39) C(40) 120.5(3) yes
C(39) C(40) C(41) 119.6(3) yes
C(40) C(41) C(42) 120.4(3) yes
C(41) C(42) C(43) 120.2(3) yes
C(38) C(43) C(42) 120.2(3) yes
P(3) C(44) C(45) 119.9(2) yes
P(3) C(44) C(49) 121.1(2) yes
C(45) C(44) C(49) 118.6(3) yes
C(44) C(45) C(46) 120.7(3) yes
C(45) C(46) C(47) 120.1(3) yes
C(46) C(47) C(48) 120.1(3) yes
C(47) C(48) C(49) 120.1(3) yes
C(44) C(49) C(48) 120.4(3) yes
P(3) C(50) C(51) 119.8(2) yes
P(3) C(50) C(55) 121.2(2) yes
C(51) C(50) C(55) 118.8(3) yes
C(50) C(51) C(52) 120.9(3) yes
C(51) C(52) C(53) 119.5(3) yes
C(52) C(53) C(54) 120.3(3) yes
C(53) C(54) C(55) 120.2(3) yes
C(50) C(55) C(54) 120.3(3) yes
Cl(1) C(56) Cl(2) 113.4(2) yes
F(1) B(1) F(2) 109.7(5) yes
F(1) B(1) F(3) 109.1(5) yes
F(1) B(1) F(4) 108.0(6) yes
F(2) B(1) F(3) 111.6(5) yes
F(2) B(1) F(4) 108.4(6) yes
F(3) B(1) F(4) 109.9(6) yes
Ge(1) Ir(1) H(100) 83(2) no
P(1) Ir(1) H(100) 75.7(19) no
P(2) Ir(1) H(100) 166.0(19) no
P(3) Ir(1) H(100) 77.3(19) no
C(1) Ir(1) H(100) 92(2) no
C(3) C(4) H(1) 119.9 no
C(5) C(4) H(1) 120.3 no
C(4) C(5) H(2) 120.0 no
C(6) C(5) H(2) 119.9 no
C(5) C(6) H(3) 119.7 no
C(7) C(6) H(3) 120.0 no
C(2) C(7) H(4) 119.4 no
C(6) C(7) H(4) 120.0 no
C(8) C(9) H(5) 119.8 no
C(10) C(9) H(5) 120.1 no
C(9) C(10) H(6) 119.6 no
C(11) C(10) H(6) 119.8 no
C(10) C(11) H(7) 119.7 no
C(12) C(11) H(7) 120.1 no
C(11) C(12) H(8) 120.2 no
C(13) C(12) H(8) 120.1 no
C(8) C(13) H(9) 119.2 no
C(12) C(13) H(9) 119.9 no
C(14) C(15) H(10) 119.5 no
C(16) C(15) H(10) 119.9 no
C(15) C(16) H(11) 120.0 no
C(17) C(16) H(11) 119.8 no
C(16) C(17) H(12) 119.8 no
C(18) C(17) H(12) 120.2 no
C(17) C(18) H(13) 119.9 no
C(19) C(18) H(13) 119.8 no
C(14) C(19) H(14) 119.5 no
C(18) C(19) H(14) 120.6 no
C(21) C(22) H(15) 119.6 no
C(23) C(22) H(15) 120.6 no
C(22) C(23) H(16) 119.8 no
C(24) C(23) H(16) 119.6 no
C(23) C(24) H(17) 120.2 no
C(25) C(24) H(17) 119.8 no
C(20) C(25) H(18) 119.5 no
C(24) C(25) H(18) 120.0 no
C(26) C(27) H(19) 119.6 no
C(28) C(27) H(19) 119.6 no
C(27) C(28) H(20) 120.1 no
C(29) C(28) H(20) 120.0 no
C(28) C(29) H(21) 119.4 no
C(30) C(29) H(21) 120.3 no
C(29) C(30) H(22) 119.6 no
C(31) C(30) H(22) 119.7 no
C(26) C(31) H(23) 119.7 no
C(30) C(31) H(23) 120.4 no
C(32) C(33) H(24) 119.9 no
C(34) C(33) H(24) 120.3 no
C(33) C(34) H(25) 119.4 no
C(35) C(34) H(25) 119.8 no
C(34) C(35) H(26) 120.0 no
C(36) C(35) H(26) 120.1 no
C(35) C(36) H(27) 120.1 no
C(37) C(36) H(27) 120.0 no
C(32) C(37) H(28) 119.7 no
C(36) C(37) H(28) 119.8 no
C(39) C(40) H(29) 120.0 no
C(41) C(40) H(29) 120.4 no
C(40) C(41) H(30) 120.0 no
C(42) C(41) H(30) 119.6 no
C(41) C(42) H(31) 120.0 no
C(43) C(42) H(31) 119.7 no
C(38) C(43) H(32) 119.7 no
C(42) C(43) H(32) 120.1 no
C(44) C(45) H(33) 119.4 no
C(46) C(45) H(33) 119.9 no
C(45) C(46) H(34) 120.2 no
C(47) C(46) H(34) 119.7 no
C(46) C(47) H(35) 120.2 no
C(48) C(47) H(35) 119.7 no
C(47) C(48) H(36) 119.9 no
C(49) C(48) H(36) 120.0 no
C(44) C(49) H(37) 119.7 no
C(48) C(49) H(37) 119.9 no
C(50) C(51) H(38) 119.5 no
C(52) C(51) H(38) 119.6 no
C(51) C(52) H(39) 120.3 no
C(53) C(52) H(39) 120.3 no
C(52) C(53) H(40) 119.8 no
C(54) C(53) H(40) 119.9 no
C(53) C(54) H(41) 120.2 no
C(55) C(54) H(41) 119.7 no
C(50) C(55) H(42) 119.4 no
C(54) C(55) H(42) 120.2 no
Cl(1) C(56) H(43) 108.2 no
Cl(1) C(56) H(44) 108.6 no
Cl(2) C(56) H(43) 108.3 no
Cl(2) C(56) H(44) 108.8 no
H(43) C(56) H(44) 109.5 no

loop_
_geom_bond_atom_site_label_1
_geom_bond_atom_site_label_2
_geom_bond_distance
_geom_bond_publ_flag
Ir(1) Ge(1) 2.4153(3) yes
Ir(1) P(1) 2.3354(8) yes
Ir(1) P(2) 2.4086(9) yes
Ir(1) P(3) 2.3419(7) yes
Ir(1) C(1) 1.949(3) yes
Ge(1) C(2) 1.949(3) yes
Ge(1) C(20) 1.952(3) yes
Ge(1) C(38) 1.947(3) yes
Cl(1) C(56) 1.726(5) yes
Cl(2) C(56) 1.760(5) yes
P(1) C(3) 1.839(3) yes
P(1) C(8) 1.840(3) yes
P(1) C(14) 1.815(3) yes
P(2) C(21) 1.842(3) yes
P(2) C(26) 1.837(3) yes
P(2) C(32) 1.847(3) yes
P(3) C(39) 1.838(3) yes
P(3) C(44) 1.833(3) yes
P(3) C(50) 1.818(3) yes
F(1) B(1) 1.372(7) yes
F(2) B(1) 1.323(8) yes
F(3) B(1) 1.309(8) yes
F(4) B(1) 1.368(11) yes
O(1) C(1) 1.120(4) yes
C(2) C(3) 1.398(4) yes
C(2) C(7) 1.396(4) yes
C(3) C(4) 1.394(4) yes
C(4) C(5) 1.393(5) yes
C(5) C(6) 1.386(4) yes
C(6) C(7) 1.386(5) yes
C(8) C(9) 1.393(4) yes
C(8) C(13) 1.397(5) yes
C(9) C(10) 1.394(5) yes
C(10) C(11) 1.365(6) yes
C(11) C(12) 1.386(5) yes
C(12) C(13) 1.383(6) yes
C(14) C(15) 1.399(4) yes
C(14) C(19) 1.398(4) yes
C(15) C(16) 1.381(5) yes
C(16) C(17) 1.387(5) yes
C(17) C(18) 1.384(5) yes
C(18) C(19) 1.393(5) yes
C(20) C(21) 1.394(4) yes
C(20) C(25) 1.390(4) yes
C(21) C(22) 1.400(5) yes
C(22) C(23) 1.381(5) yes
C(23) C(24) 1.376(6) yes
C(24) C(25) 1.379(6) yes
C(26) C(27) 1.379(5) yes
C(26) C(31) 1.410(5) yes
C(27) C(28) 1.401(6) yes
C(28) C(29) 1.370(6) yes
C(29) C(30) 1.367(6) yes
C(30) C(31) 1.387(6) yes
C(32) C(33) 1.397(4) yes
C(32) C(37) 1.385(5) yes
C(33) C(34) 1.391(5) yes
C(34) C(35) 1.377(6) yes
C(35) C(36) 1.375(6) yes
C(36) C(37) 1.402(5) yes
C(38) C(39) 1.398(4) yes
C(38) C(43) 1.397(4) yes
C(39) C(40) 1.394(4) yes
C(40) C(41) 1.391(5) yes
C(41) C(42) 1.379(5) yes
C(42) C(43) 1.396(5) yes
C(44) C(45) 1.399(5) yes
C(44) C(49) 1.395(5) yes
C(45) C(46) 1.379(5) yes
C(46) C(47) 1.393(5) yes
C(47) C(48) 1.371(6) yes
C(48) C(49) 1.396(5) yes
C(50) C(51) 1.383(4) yes
C(50) C(55) 1.399(5) yes
C(51) C(52) 1.388(5) yes
C(52) C(53) 1.385(5) yes
C(53) C(54) 1.379(5) yes
C(54) C(55) 1.380(5) yes
Ir(1) H(100) 1.66(6) no
C(4) H(1) 0.950 no
C(5) H(2) 0.950 no
C(6) H(3) 0.950 no
C(7) H(4) 0.950 no
C(9) H(5) 0.950 no
C(10) H(6) 0.950 no
C(11) H(7) 0.950 no
C(12) H(8) 0.950 no
C(13) H(9) 0.950 no
C(15) H(10) 0.950 no
C(16) H(11) 0.950 no
C(17) H(12) 0.950 no
C(18) H(13) 0.950 no
C(19) H(14) 0.950 no
C(22) H(15) 0.950 no
C(23) H(16) 0.950 no
C(24) H(17) 0.950 no
C(25) H(18) 0.950 no
C(27) H(19) 0.950 no
C(28) H(20) 0.950 no
C(29) H(21) 0.950 no
C(30) H(22) 0.950 no
C(31) H(23) 0.950 no
C(33) H(24) 0.950 no
C(34) H(25) 0.950 no
C(35) H(26) 0.950 no
C(36) H(27) 0.950 no
C(37) H(28) 0.950 no
C(40) H(29) 0.950 no
C(41) H(30) 0.950 no
C(42) H(31) 0.950 no
C(43) H(32) 0.950 no
C(45) H(33) 0.950 no
C(46) H(34) 0.950 no
C(47) H(35) 0.950 no
C(48) H(36) 0.950 no
C(49) H(37) 0.950 no
C(51) H(38) 0.950 no
C(52) H(39) 0.950 no
C(53) H(40) 0.950 no
C(54) H(41) 0.950 no
C(55) H(42) 0.950 no
C(56) H(43) 0.950 no
C(56) H(44) 0.950 no

loop_
_geom_contact_atom_site_label_1
_geom_contact_atom_site_label_2
_geom_contact_distance
_geom_contact_site_symmetry_2
Ir(1) O(1) 3.065(2) .
Ir(1) C(2) 3.548(3) .
Ir(1) C(3) 3.483(3) .
Ir(1) C(8) 3.481(3) .
Ir(1) C(14) 3.591(3) .
Ir(1) C(20) 3.524(3) .
Ir(1) C(21) 3.510(3) .
Ir(1) C(26) 3.590(3) .
Ir(1) C(38) 3.495(3) .
Ir(1) C(39) 3.436(3) .
Ir(1) C(44) 3.520(3) .
Ge(1) P(1) 3.1606(8) .
Ge(1) P(2) 3.2099(9) .
Ge(1) P(3) 3.1078(8) .
Ge(1) C(3) 2.854(3) .
Ge(1) C(7) 2.978(3) .
Ge(1) C(21) 2.889(3) .
Ge(1) C(25) 2.936(3) .
Ge(1) C(39) 2.831(3) .
Ge(1) C(43) 2.993(3) .
Cl(1) Cl(2) 2.9143(19) .
Cl(1) C(36) 3.486(4) 2_455
Cl(1) C(37) 3.487(4) 2_455
Cl(2) Cl(1) 2.9143(19) .
Cl(2) C(40) 3.590(3) .
Cl(2) C(45) 3.457(4) .
P(1) Ge(1) 3.1606(8) .
P(1) C(1) 3.205(3) .
P(1) C(2) 2.804(3) .
P(1) C(4) 2.808(3) .
P(1) C(9) 2.845(3) .
P(1) C(13) 2.790(4) .
P(1) C(15) 2.759(3) .
P(1) C(19) 2.833(3) .
P(2) Ge(1) 3.2099(9) .
P(2) C(1) 3.405(3) .
P(2) C(20) 2.793(3) .
P(2) C(22) 2.841(4) .
P(2) C(27) 2.865(4) .
P(2) C(31) 2.767(4) .
P(2) C(33) 2.805(3) .
P(2) C(37) 2.832(3) .
P(3) Ge(1) 3.1078(8) .
P(3) C(1) 3.201(3) .
P(3) C(38) 2.797(3) .
P(3) C(40) 2.814(3) .
P(3) C(45) 2.806(3) .
P(3) C(49) 2.820(3) .
P(3) C(51) 2.778(3) .
P(3) C(55) 2.810(3) .
F(1) F(2) 2.204(6) .
F(1) F(3) 2.184(7) .
F(1) F(4) 2.217(10) .
F(1) C(7) 3.340(5) 1_655
F(1) C(43) 3.428(5) 1_655
F(1) C(48) 3.302(6) 2_545
F(2) F(1) 2.204(6) .
F(2) F(3) 2.177(7) .
F(2) F(4) 2.183(11) .
F(2) O(1) 3.055(5) .
F(2) C(15) 3.101(6) .
F(2) C(16) 3.198(6) .
F(2) C(52) 3.575(6) 4_555
F(3) F(1) 2.184(7) .
F(3) F(2) 2.177(7) .
F(3) F(4) 2.191(11) .
F(3) O(1) 3.373(6) .
F(3) C(36) 3.523(7) 2_555
F(3) C(42) 3.562(7) 1_655
F(4) F(1) 2.217(10) .
F(4) F(2) 2.183(11) .
F(4) F(3) 2.191(11) .
F(4) O(1) 3.592(10) .
F(4) C(11) 3.378(11) 4_554
F(4) C(12) 3.558(11) 4_554
F(4) C(30) 3.566(10) .
F(4) C(31) 3.567(10) .
O(1) Ir(1) 3.065(2) .
O(1) F(2) 3.055(5) .
O(1) F(3) 3.373(6) .
O(1) F(4) 3.592(10) .
O(1) C(45) 3.462(4) .
O(1) B(1) 3.516(6) .
C(1) P(1) 3.205(3) .
C(1) P(2) 3.405(3) .
C(1) P(3) 3.201(3) .
C(1) C(31) 3.409(6) .
C(1) C(44) 3.487(4) .
C(1) C(45) 3.299(5) .
C(2) Ir(1) 3.548(3) .
C(2) P(1) 2.804(3) .
C(2) C(4) 2.423(4) .
C(2) C(5) 2.794(4) .
C(2) C(6) 2.416(4) .
C(2) C(20) 3.216(4) .
C(2) C(38) 3.295(4) .
C(3) Ir(1) 3.483(3) .
C(3) Ge(1) 2.854(3) .
C(3) C(5) 2.411(4) .
C(3) C(6) 2.778(4) .
C(3) C(7) 2.407(4) .
C(3) C(8) 2.812(4) .
C(3) C(13) 3.297(4) .
C(3) C(14) 2.940(4) .
C(3) C(19) 3.187(4) .
C(4) P(1) 2.808(3) .
C(4) C(2) 2.423(4) .
C(4) C(6) 2.407(4) .
C(4) C(7) 2.780(4) .
C(4) C(8) 3.202(4) .
C(4) C(14) 3.380(4) .
C(4) C(19) 3.247(5) .
C(5) C(2) 2.794(4) .
C(5) C(3) 2.411(4) .
C(5) C(7) 2.403(5) .
C(6) C(2) 2.416(4) .
C(6) C(3) 2.778(4) .
C(6) C(4) 2.407(4) .
C(7) Ge(1) 2.978(3) .
C(7) F(1) 3.340(5) 1_455
C(7) C(3) 2.407(4) .
C(7) C(4) 2.780(4) .
C(7) C(5) 2.403(5) .
C(8) Ir(1) 3.481(3) .
C(8) C(3) 2.812(4) .
C(8) C(4) 3.202(4) .
C(8) C(10) 2.414(4) .
C(8) C(11) 2.786(5) .
C(8) C(12) 2.418(5) .
C(8) C(14) 2.870(4) .
C(8) C(15) 3.354(4) .
C(9) P(1) 2.845(3) .
C(9) C(11) 2.395(5) .
C(9) C(12) 2.772(5) .
C(9) C(13) 2.398(5) .
C(9) C(14) 3.075(5) .
C(9) C(15) 3.205(5) .
C(10) C(8) 2.414(4) .
C(10) C(12) 2.385(6) .
C(10) C(13) 2.759(5) .
C(10) C(42) 3.583(5) 4_555
C(11) F(4) 3.378(11) 4_455
C(11) C(8) 2.786(5) .
C(11) C(9) 2.395(5) .
C(11) C(13) 2.394(5) .
C(11) C(43) 3.553(5) 4_555
C(12) F(4) 3.558(11) 4_455
C(12) C(8) 2.418(5) .
C(12) C(9) 2.772(5) .
C(12) C(10) 2.385(6) .
C(12) C(30) 3.478(6) 4_455
C(13) P(1) 2.790(4) .
C(13) C(3) 3.297(4) .
C(13) C(9) 2.398(5) .
C(13) C(10) 2.759(5) .
C(13) C(11) 2.394(5) .
C(14) Ir(1) 3.591(3) .
C(14) C(3) 2.940(4) .
C(14) C(4) 3.380(4) .
C(14) C(8) 2.870(4) .
C(14) C(9) 3.075(5) .
C(14) C(16) 2.414(4) .
C(14) C(17) 2.790(5) .
C(14) C(18) 2.416(5) .
C(14) C(32) 3.518(4) .
C(14) C(33) 3.482(5) .
C(15) P(1) 2.759(3) .
C(15) F(2) 3.101(6) .
C(15) C(8) 3.354(4) .
C(15) C(9) 3.205(5) .
C(15) C(17) 2.399(5) .
C(15) C(18) 2.772(5) .
C(15) C(19) 2.409(4) .
C(15) C(33) 3.240(5) .
C(16) F(2) 3.198(6) .
C(16) C(14) 2.414(4) .
C(16) C(18) 2.399(5) .
C(16) C(19) 2.779(5) .
C(16) C(33) 3.448(5) .
C(16) C(34) 3.292(5) .
C(17) C(14) 2.790(5) .
C(17) C(15) 2.399(5) .
C(17) C(19) 2.409(5) .
C(17) C(30) 3.528(5) 2_545
C(17) C(34) 3.318(5) .
C(17) C(35) 3.573(5) .
C(18) C(14) 2.416(5) .
C(18) C(15) 2.772(5) .
C(18) C(16) 2.399(5) .
C(18) C(35) 3.568(6) .
C(19) P(1) 2.833(3) .
C(19) C(3) 3.187(4) .
C(19) C(4) 3.247(5) .
C(19) C(15) 2.409(4) .
C(19) C(16) 2.779(5) .
C(19) C(17) 2.409(5) .
C(20) Ir(1) 3.524(3) .
C(20) P(2) 2.793(3) .
C(20) C(2) 3.216(4) .
C(20) C(22) 2.414(5) .
C(20) C(23) 2.773(5) .
C(20) C(24) 2.403(5) .
C(20) C(38) 3.164(4) .
C(21) Ir(1) 3.510(3) .
C(21) Ge(1) 2.889(3) .
C(21) C(23) 2.405(5) .
C(21) C(24) 2.775(5) .
C(21) C(25) 2.405(4) .
C(21) C(26) 2.963(4) .
C(21) C(27) 3.251(5) .
C(21) C(32) 2.894(4) .
C(21) C(37) 3.070(5) .
C(22) P(2) 2.841(4) .
C(22) C(20) 2.414(5) .
C(22) C(24) 2.394(6) .
C(22) C(25) 2.769(5) .
C(22) C(26) 3.382(5) .
C(22) C(27) 3.160(6) .
C(22) C(32) 3.378(5) .
C(22) C(37) 3.182(5) .
C(23) C(20) 2.773(5) .
C(23) C(21) 2.405(5) .
C(23) C(25) 2.387(6) .
C(24) C(20) 2.403(5) .
C(24) C(21) 2.775(5) .
C(24) C(22) 2.394(6) .
C(25) Ge(1) 2.936(3) .
C(25) C(21) 2.405(4) .
C(25) C(22) 2.769(5) .
C(25) C(23) 2.387(6) .
C(26) Ir(1) 3.590(3) .
C(26) C(21) 2.963(4) .
C(26) C(22) 3.382(5) .
C(26) C(28) 2.417(6) .
C(26) C(29) 2.790(6) .
C(26) C(30) 2.422(5) .
C(26) C(32) 2.830(4) .
C(26) C(33) 3.257(5) .
C(26) C(50) 3.449(4) .
C(26) C(55) 3.422(4) .
C(27) P(2) 2.865(4) .
C(27) C(21) 3.251(5) .
C(27) C(22) 3.160(6) .
C(27) C(29) 2.398(6) .
C(27) C(30) 2.757(6) .
C(27) C(31) 2.394(6) .
C(27) C(52) 3.454(5) .
C(27) C(53) 3.345(5) .
C(27) C(54) 3.374(5) .
C(27) C(55) 3.512(5) .
C(28) C(26) 2.417(6) .
C(28) C(30) 2.373(6) .
C(28) C(31) 2.765(6) .
C(28) C(53) 3.333(6) .
C(28) C(54) 3.248(6) .
C(29) C(26) 2.790(6) .
C(29) C(27) 2.398(6) .
C(29) C(31) 2.393(6) .
C(29) C(54) 3.547(6) .
C(30) F(4) 3.566(10) .
C(30) C(12) 3.478(6) 4_554
C(30) C(17) 3.528(5) 2_555
C(30) C(26) 2.422(5) .
C(30) C(27) 2.757(6) .
C(30) C(28) 2.373(6) .
C(31) P(2) 2.767(4) .
C(31) F(4) 3.567(10) .
C(31) C(1) 3.409(6) .
C(31) C(27) 2.394(6) .
C(31) C(28) 2.765(6) .
C(31) C(29) 2.393(6) .
C(31) C(32) 3.407(5) .
C(31) C(33) 3.248(5) .
C(31) C(55) 3.558(5) .
C(32) C(14) 3.518(4) .
C(32) C(21) 2.894(4) .
C(32) C(22) 3.378(5) .
C(32) C(26) 2.830(4) .
C(32) C(31) 3.407(5) .
C(32) C(34) 2.411(5) .
C(32) C(35) 2.789(5) .
C(32) C(36) 2.419(5) .
C(33) P(2) 2.805(3) .
C(33) C(14) 3.482(5) .
C(33) C(15) 3.240(5) .
C(33) C(16) 3.448(5) .
C(33) C(26) 3.257(5) .
C(33) C(31) 3.248(5) .
C(33) C(35) 2.407(5) .
C(33) C(36) 2.776(5) .
C(33) C(37) 2.398(5) .
C(33) C(56) 3.553(6) 4_554
C(34) C(16) 3.292(5) .
C(34) C(17) 3.318(5) .
C(34) C(32) 2.411(5) .
C(34) C(36) 2.383(6) .
C(34) C(37) 2.761(5) .
C(34) C(56) 3.593(6) 4_554
C(35) C(17) 3.573(5) .
C(35) C(18) 3.568(6) .
C(35) C(32) 2.789(5) .
C(35) C(33) 2.407(5) .
C(35) C(37) 2.404(6) .
C(36) Cl(1) 3.486(4) 2_445
C(36) F(3) 3.523(7) 2_545
C(36) C(32) 2.419(5) .
C(36) C(33) 2.776(5) .
C(36) C(34) 2.383(6) .
C(37) Cl(1) 3.487(4) 2_445
C(37) P(2) 2.832(3) .
C(37) C(21) 3.070(5) .
C(37) C(22) 3.182(5) .
C(37) C(33) 2.398(5) .
C(37) C(34) 2.761(5) .
C(37) C(35) 2.404(6) .
C(38) Ir(1) 3.495(3) .
C(38) P(3) 2.797(3) .
C(38) C(2) 3.295(4) .
C(38) C(20) 3.164(4) .
C(38) C(40) 2.425(4) .
C(38) C(41) 2.792(5) .
C(38) C(42) 2.420(5) .
C(39) Ir(1) 3.436(3) .
C(39) Ge(1) 2.831(3) .
C(39) C(41) 2.407(4) .
C(39) C(42) 2.777(4) .
C(39) C(43) 2.408(4) .
C(39) C(44) 2.873(4) .
C(39) C(49) 3.560(4) .
C(39) C(50) 2.859(4) .
C(39) C(51) 3.100(4) .
C(40) Cl(2) 3.590(3) .
C(40) P(3) 2.814(3) .
C(40) C(38) 2.425(4) .
C(40) C(42) 2.403(5) .
C(40) C(43) 2.785(5) .
C(40) C(44) 3.173(4) .
C(40) C(49) 3.351(5) .
C(40) C(50) 3.433(5) .
C(40) C(51) 3.587(5) .
C(41) C(38) 2.792(5) .
C(41) C(39) 2.407(4) .
C(41) C(43) 2.405(5) .
C(42) F(3) 3.562(7) 1_455
C(42) C(10) 3.583(5) 4_454
C(42) C(38) 2.420(5) .
C(42) C(39) 2.777(4) .
C(42) C(40) 2.403(5) .
C(43) Ge(1) 2.993(3) .
C(43) F(1) 3.428(5) 1_455
C(43) C(11) 3.553(5) 4_454
C(43) C(39) 2.408(4) .
C(43) C(40) 2.785(5) .
C(43) C(41) 2.405(5) .
C(44) Ir(1) 3.520(3) .
C(44) C(1) 3.487(4) .
C(44) C(39) 2.873(4) .
C(44) C(40) 3.173(4) .
C(44) C(46) 2.414(5) .
C(44) C(47) 2.791(5) .
C(44) C(48) 2.423(5) .
C(44) C(50) 2.900(4) .
C(44) C(55) 3.253(5) .
C(45) Cl(2) 3.457(4) .
C(45) P(3) 2.806(3) .
C(45) O(1) 3.462(4) .
C(45) C(1) 3.299(5) .
C(45) C(47) 2.402(5) .
C(45) C(48) 2.772(5) .
C(45) C(49) 2.403(5) .
C(46) C(44) 2.414(5) .
C(46) C(48) 2.395(6) .
C(46) C(49) 2.771(5) .
C(47) C(44) 2.791(5) .
C(47) C(45) 2.402(5) .
C(47) C(49) 2.398(5) .
C(48) F(1) 3.302(6) 2_555
C(48) C(44) 2.423(5) .
C(48) C(45) 2.772(5) .
C(48) C(46) 2.395(6) .
C(49) P(3) 2.820(3) .
C(49) C(39) 3.560(4) .
C(49) C(40) 3.351(5) .
C(49) C(45) 2.403(5) .
C(49) C(46) 2.771(5) .
C(49) C(47) 2.398(5) .
C(49) C(50) 3.158(5) .
C(49) C(55) 3.182(5) .
C(50) C(26) 3.449(4) .
C(50) C(39) 2.859(4) .
C(50) C(40) 3.433(5) .
C(50) C(44) 2.900(4) .
C(50) C(49) 3.158(5) .
C(50) C(52) 2.410(5) .
C(50) C(53) 2.779(5) .
C(50) C(54) 2.410(5) .
C(51) P(3) 2.778(3) .
C(51) C(39) 3.100(4) .
C(51) C(40) 3.587(5) .
C(51) C(53) 2.395(5) .
C(51) C(54) 2.763(5) .
C(51) C(55) 2.395(5) .
C(52) F(2) 3.575(6) 4_454
C(52) C(27) 3.454(5) .
C(52) C(50) 2.410(5) .
C(52) C(54) 2.397(5) .
C(52) C(55) 2.770(5) .
C(53) C(27) 3.345(5) .
C(53) C(28) 3.333(6) .
C(53) C(50) 2.779(5) .
C(53) C(51) 2.395(5) .
C(53) C(54) 3.542(5) 3_565
C(53) C(55) 2.391(5) .
C(54) C(27) 3.374(5) .
C(54) C(28) 3.248(6) .
C(54) C(29) 3.547(6) .
C(54) C(50) 2.410(5) .
C(54) C(51) 2.763(5) .
C(54) C(52) 2.397(5) .
C(54) C(53) 3.542(5) 3_565
C(55) P(3) 2.810(3) .
C(55) C(26) 3.422(4) .
C(55) C(27) 3.512(5) .
C(55) C(31) 3.558(5) .
C(55) C(44) 3.253(5) .
C(55) C(49) 3.182(5) .
C(55) C(51) 2.395(5) .
C(55) C(52) 2.770(5) .
C(55) C(53) 2.391(5) .
C(56) C(33) 3.553(6) 4_455
C(56) C(34) 3.593(6) 4_455
B(1) O(1) 3.516(6) .
Ir(1) H(9) 3.423 .
Ir(1) H(23) 3.447 .
Ir(1) H(33) 3.136 .
Ge(1) H(4) 3.079 .
Ge(1) H(18) 3.010 .
Ge(1) H(32) 3.112 .
Ge(1) H(38) 3.570 .
Ge(1) H(100) 2.75(5) .
Cl(1) H(15) 3.591 2_455
Cl(1) H(15) 2.996 4_455
Cl(1) H(16) 3.451 2_455
Cl(1) H(27) 2.925 2_455
Cl(1) H(28) 2.931 2_455
Cl(1) H(43) 2.215 .
Cl(1) H(44) 2.220 .
Cl(2) H(8) 3.525 .
Cl(2) H(9) 3.113 .
Cl(2) H(33) 3.347 .
Cl(2) H(34) 3.249 3_566
Cl(2) H(35) 3.008 3_566
Cl(2) H(43) 2.247 .
Cl(2) H(44) 2.253 .
Cl(2) H(100) 3.55(5) .
P(1) H(1) 2.891 .
P(1) H(5) 2.952 .
P(1) H(9) 2.851 .
P(1) H(10) 2.821 .
P(1) H(14) 2.943 .
P(1) H(100) 2.51(5) .
P(2) H(15) 2.934 .
P(2) H(19) 2.990 .
P(2) H(23) 2.819 .
P(2) H(24) 2.880 .
P(2) H(28) 2.926 .
P(3) H(29) 2.902 .
P(3) H(33) 2.886 .
P(3) H(37) 2.914 .
P(3) H(38) 2.856 .
P(3) H(42) 2.900 .
P(3) H(100) 2.55(5) .
F(1) H(3) 3.569 1_655
F(1) H(4) 2.557 1_655
F(1) H(7) 3.446 4_554
F(1) H(20) 2.756 4_555
F(1) H(32) 2.511 1_655
F(1) H(36) 2.449 2_545
F(1) H(37) 3.406 2_545
F(1) H(40) 3.062 4_555
F(2) H(10) 2.484 .
F(2) H(11) 2.685 .
F(2) H(24) 3.128 .
F(2) H(36) 3.527 2_545
F(2) H(39) 2.936 4_555
F(2) H(40) 3.065 4_555
F(3) H(19) 3.166 4_555
F(3) H(20) 3.038 4_555
F(3) H(26) 3.273 2_555
F(3) H(27) 2.773 2_555
F(3) H(31) 2.863 1_655
F(3) H(32) 3.138 1_655
F(4) H(7) 2.729 4_554
F(4) H(8) 3.111 4_554
F(4) H(13) 3.509 2_555
F(4) H(22) 2.958 .
F(4) H(23) 2.978 .
F(4) H(24) 3.359 .
F(4) H(31) 3.525 1_655
F(4) H(32) 3.469 1_655
F(4) H(36) 2.897 2_545
O(1) H(10) 3.071 .
O(1) H(16) 3.430 4_555
O(1) H(23) 2.835 .
O(1) H(26) 2.726 2_555
O(1) H(33) 3.036 .
O(1) H(100) 3.48(5) .
C(1) H(10) 2.924 .
C(1) H(23) 2.634 .
C(1) H(24) 3.499 .
C(1) H(33) 2.771 .
C(1) H(100) 2.60(6) .
C(2) H(1) 3.278 .
C(2) H(3) 3.273 .
C(2) H(4) 2.038 .
C(2) H(9) 3.546 .
C(2) H(21) 3.197 4_455
C(2) H(30) 3.592 2_445
C(2) H(32) 3.450 .
C(2) H(100) 3.48(5) .
C(3) H(1) 2.042 .
C(3) H(2) 3.269 .
C(3) H(4) 3.264 .
C(3) H(9) 3.157 .
C(3) H(14) 2.724 .
C(3) H(21) 3.218 4_455
C(3) H(100) 3.38(5) .
C(4) H(2) 2.041 .
C(4) H(3) 3.263 .
C(4) H(5) 3.228 3_556
C(4) H(14) 2.668 .
C(4) H(21) 3.184 4_455
C(5) H(1) 2.044 .
C(5) H(3) 2.032 .
C(5) H(4) 3.260 .
C(5) H(5) 3.056 3_556
C(5) H(14) 3.587 .
C(5) H(21) 3.174 4_455
C(5) H(41) 3.409 4_455
C(6) H(1) 3.265 .
C(6) H(2) 2.034 .
C(6) H(4) 2.035 .
C(6) H(20) 3.571 4_455
C(6) H(21) 3.162 4_455
C(6) H(29) 3.073 2_445
C(6) H(37) 3.114 2_445
C(6) H(41) 3.228 4_455
C(7) H(2) 3.260 .
C(7) H(3) 2.035 .
C(7) H(20) 3.347 4_455
C(7) H(21) 3.170 4_455
C(7) H(29) 3.078 2_445
C(7) H(32) 3.221 .
C(7) H(37) 3.287 2_445
C(8) H(1) 2.961 .
C(8) H(5) 2.039 .
C(8) H(6) 3.268 .
C(8) H(8) 3.274 .
C(8) H(9) 2.038 .
C(8) H(10) 3.176 .
C(8) H(100) 2.78(5) .
C(9) H(1) 3.195 .
C(9) H(1) 3.399 3_556
C(9) H(2) 3.307 3_556
C(9) H(6) 2.038 .
C(9) H(7) 3.251 .
C(9) H(9) 3.255 .
C(9) H(10) 3.093 .
C(9) H(39) 3.554 4_555
C(10) H(5) 2.043 .
C(10) H(7) 2.012 .
C(10) H(8) 3.242 .
C(10) H(13) 3.227 3_556
C(10) H(14) 3.302 3_556
C(10) H(18) 3.561 4_555
C(10) H(38) 3.233 4_555
C(11) H(5) 3.250 .
C(11) H(6) 2.014 .
C(11) H(8) 2.037 .
C(11) H(9) 3.252 .
C(11) H(13) 2.979 3_556
C(11) H(18) 3.014 4_555
C(11) H(22) 3.409 4_455
C(11) H(32) 3.537 4_555
C(12) H(6) 3.243 .
C(12) H(7) 2.035 .
C(12) H(9) 2.031 .
C(12) H(13) 3.383 3_556
C(12) H(17) 3.576 4_555
C(12) H(21) 3.519 4_455
C(12) H(22) 2.827 4_455
C(12) H(35) 3.115 3_566
C(13) H(5) 3.259 .
C(13) H(7) 3.253 .
C(13) H(8) 2.032 .
C(13) H(21) 3.101 4_455
C(13) H(22) 3.381 4_455
C(13) H(33) 3.432 .
C(13) H(100) 2.54(5) .
C(14) H(1) 3.099 .
C(14) H(5) 2.594 .
C(14) H(10) 2.041 .
C(14) H(11) 3.271 .
C(14) H(13) 3.272 .
C(14) H(14) 2.040 .
C(15) H(2) 3.271 3_556
C(15) H(5) 2.547 .
C(15) H(11) 2.030 .
C(15) H(12) 3.255 .
C(15) H(14) 3.267 .
C(15) H(24) 3.101 .
C(15) H(39) 3.227 4_555
C(16) H(2) 2.924 3_556
C(16) H(5) 3.306 .
C(16) H(10) 2.030 .
C(16) H(12) 2.034 .
C(16) H(13) 3.257 .
C(16) H(24) 3.429 .
C(16) H(25) 3.137 .
C(16) H(39) 3.301 4_555
C(16) H(40) 3.555 4_555
C(16) H(41) 3.344 2_545
C(16) H(42) 3.460 2_545
C(17) H(2) 3.178 3_556
C(17) H(10) 3.256 .
C(17) H(11) 2.034 .
C(17) H(13) 2.032 .
C(17) H(14) 3.268 .
C(17) H(22) 3.129 2_545
C(17) H(25) 3.273 .
C(17) H(41) 3.335 2_545
C(17) H(42) 3.171 2_545
C(18) H(1) 3.445 3_556
C(18) H(11) 3.256 .
C(18) H(12) 2.035 .
C(18) H(14) 2.046 .
C(18) H(22) 3.092 2_545
C(19) H(1) 2.949 .
C(19) H(1) 3.421 3_556
C(19) H(5) 3.415 .
C(19) H(10) 3.267 .
C(19) H(12) 3.267 .
C(19) H(13) 2.038 .
C(19) H(30) 3.454 2_445
C(20) H(15) 3.270 .
C(20) H(17) 3.258 .
C(20) H(18) 2.034 .
C(20) H(28) 3.380 .
C(20) H(38) 3.090 .
C(21) H(15) 2.044 .
C(21) H(16) 3.264 .
C(21) H(18) 3.261 .
C(21) H(19) 2.798 .
C(21) H(28) 2.581 .
C(21) H(38) 3.376 .
C(22) H(16) 2.028 .
C(22) H(17) 3.251 .
C(22) H(19) 2.454 .
C(22) H(28) 2.596 .
C(23) H(15) 2.036 .
C(23) H(17) 2.028 .
C(23) H(18) 3.243 .
C(23) H(19) 3.409 .
C(23) H(26) 3.565 3_555
C(23) H(28) 3.455 .
C(24) H(15) 3.254 .
C(24) H(16) 2.022 .
C(24) H(18) 2.028 .
C(24) H(34) 3.363 4_454
C(25) H(4) 3.593 .
C(25) H(7) 3.485 4_454
C(25) H(16) 3.242 .
C(25) H(17) 2.026 .
C(25) H(38) 3.462 .
C(26) H(15) 3.090 .
C(26) H(19) 2.024 .
C(26) H(20) 3.272 .
C(26) H(22) 3.279 .
C(26) H(23) 2.053 .
C(26) H(24) 3.054 .
C(26) H(44) 2.970 4_554
C(27) H(15) 2.731 .
C(27) H(20) 2.050 .
C(27) H(21) 3.255 .
C(27) H(23) 3.252 .
C(27) H(44) 2.951 4_554
C(28) H(19) 2.045 .
C(28) H(21) 2.014 .
C(28) H(22) 3.228 .
C(28) H(40) 3.465 .
C(28) H(41) 3.331 .
C(28) H(44) 2.895 4_554
C(29) H(9) 3.365 4_554
C(29) H(12) 3.304 2_555
C(29) H(19) 3.251 .
C(29) H(20) 2.020 .
C(29) H(22) 2.014 .
C(29) H(23) 3.249 .
C(29) H(41) 3.344 .
C(29) H(44) 2.857 4_554
C(30) H(8) 3.119 4_554
C(30) H(12) 2.795 2_555
C(30) H(13) 3.337 2_555
C(30) H(20) 3.230 .
C(30) H(21) 2.020 .
C(30) H(23) 2.039 .
C(30) H(44) 2.897 4_554
C(31) H(12) 3.393 2_555
C(31) H(19) 3.256 .
C(31) H(21) 3.252 .
C(31) H(22) 2.033 .
C(31) H(24) 2.677 .
C(31) H(42) 3.416 .
C(31) H(44) 2.964 4_554
C(32) H(15) 3.151 .
C(32) H(23) 3.351 .
C(32) H(24) 2.044 .
C(32) H(25) 3.266 .
C(32) H(27) 3.274 .
C(32) H(28) 2.031 .
C(32) H(43) 3.555 4_554
C(32) H(44) 3.565 4_554
C(33) H(10) 3.460 .
C(33) H(23) 2.988 .
C(33) H(25) 2.033 .
C(33) H(26) 3.263 .
C(33) H(28) 3.258 .
C(33) H(43) 3.038 4_554
C(33) H(44) 3.295 4_554
C(34) H(11) 3.545 .
C(34) H(24) 2.042 .
C(34) H(26) 2.027 .
C(34) H(27) 3.241 .
C(34) H(43) 2.795 4_554
C(35) H(16) 3.005 3_555
C(35) H(24) 3.263 .
C(35) H(25) 2.025 .
C(35) H(27) 2.026 .
C(35) H(28) 3.259 .
C(35) H(43) 3.129 4_554
C(36) H(16) 3.308 3_555
C(36) H(25) 3.239 .
C(36) H(26) 2.025 .
C(36) H(28) 2.048 .
C(36) H(30) 3.588 2_445
C(36) H(31) 2.872 2_445
C(37) H(15) 2.975 .
C(37) H(24) 3.257 .
C(37) H(26) 3.264 .
C(37) H(27) 2.050 .
C(37) H(30) 3.102 2_445
C(37) H(31) 3.385 2_445
C(38) H(6) 3.373 4_454
C(38) H(18) 3.400 .
C(38) H(29) 3.281 .
C(38) H(31) 3.275 .
C(38) H(32) 2.041 .
C(38) H(38) 3.081 .
C(38) H(100) 3.16(5) .
C(39) H(6) 3.429 4_454
C(39) H(29) 2.042 .
C(39) H(30) 3.266 .
C(39) H(32) 3.267 .
C(39) H(37) 3.566 .
C(39) H(38) 2.671 .
C(39) H(100) 3.10(5) .
C(40) H(6) 3.267 4_454
C(40) H(30) 2.039 .
C(40) H(31) 3.261 .
C(40) H(37) 3.258 .
C(40) H(38) 3.236 .
C(41) H(6) 3.015 4_454
C(41) H(14) 3.210 2_455
C(41) H(28) 3.254 2_455
C(41) H(29) 2.043 .
C(41) H(31) 2.029 .
C(41) H(32) 3.262 .
C(42) H(6) 2.960 4_454
C(42) H(7) 3.019 4_454
C(42) H(14) 3.559 2_455
C(42) H(27) 3.104 2_455
C(42) H(29) 3.261 .
C(42) H(30) 2.024 .
C(42) H(32) 2.045 .
C(43) H(4) 3.395 .
C(43) H(6) 3.153 4_454
C(43) H(7) 2.817 4_454
C(43) H(18) 3.460 .
C(43) H(20) 3.530 4_455
C(43) H(30) 3.261 .
C(43) H(31) 2.041 .
C(44) H(29) 2.816 .
C(44) H(33) 2.041 .
C(44) H(34) 3.272 .
C(44) H(36) 3.278 .
C(44) H(37) 2.040 .
C(44) H(42) 2.901 .
C(44) H(100) 3.13(5) .
C(45) H(34) 2.031 .
C(45) H(35) 3.260 .
C(45) H(37) 3.263 .
C(45) H(100) 2.85(5) .
C(46) H(17) 3.355 4_555
C(46) H(25) 3.435 2_555
C(46) H(33) 2.028 .
C(46) H(34) 3.176 3_566
C(46) H(35) 2.043 .
C(46) H(36) 3.253 .
C(46) H(43) 3.295 3_566
C(47) H(8) 3.178 3_566
C(47) H(25) 3.068 2_555
C(47) H(33) 3.260 .
C(47) H(34) 2.039 .
C(47) H(34) 3.493 3_566
C(47) H(36) 2.020 .
C(47) H(37) 3.253 .
C(47) H(43) 3.127 3_566
C(48) H(4) 3.449 2_455
C(48) H(8) 3.599 3_566
C(48) H(18) 3.493 2_455
C(48) H(25) 3.000 2_555
C(48) H(29) 3.512 .
C(48) H(34) 3.249 .
C(48) H(35) 2.018 .
C(48) H(37) 2.042 .
C(49) H(3) 3.465 2_455
C(49) H(4) 3.405 2_455
C(49) H(25) 3.314 2_555
C(49) H(29) 2.633 .
C(49) H(33) 3.261 .
C(49) H(35) 3.255 .
C(49) H(36) 2.044 .
C(49) H(42) 2.847 .
C(50) H(3) 3.326 2_455
C(50) H(29) 3.297 .
C(50) H(37) 2.707 .
C(50) H(38) 2.027 .
C(50) H(39) 3.266 .
C(50) H(41) 3.266 .
C(50) H(42) 2.041 .
C(51) H(2) 3.434 2_455
C(51) H(3) 3.371 2_455
C(51) H(6) 3.399 4_454
C(51) H(19) 3.352 .
C(51) H(39) 2.039 .
C(51) H(40) 3.253 .
C(51) H(42) 3.251 .
C(52) H(2) 3.080 2_455
C(52) H(3) 3.436 2_455
C(52) H(11) 3.358 4_454
C(52) H(19) 3.095 .
C(52) H(38) 2.033 .
C(52) H(40) 2.032 .
C(52) H(41) 3.255 .
C(53) H(3) 3.421 2_455
C(53) H(3) 3.559 4_554
C(53) H(11) 3.256 4_454
C(53) H(19) 3.286 .
C(53) H(20) 3.269 .
C(53) H(38) 3.252 .
C(53) H(39) 2.036 .
C(53) H(41) 2.030 .
C(53) H(41) 3.079 3_565
C(53) H(42) 3.249 .
C(54) H(3) 3.377 2_455
C(54) H(3) 3.468 4_554
C(54) H(11) 3.469 2_555
C(54) H(12) 3.286 2_555
C(54) H(20) 3.474 .
C(54) H(37) 3.590 .
C(54) H(39) 3.255 .
C(54) H(40) 2.028 .
C(54) H(40) 3.185 3_565
C(54) H(41) 3.428 3_565
C(54) H(42) 2.031 .
C(55) H(3) 3.343 2_455
C(55) H(11) 3.532 2_555
C(55) H(12) 3.090 2_555
C(55) H(37) 2.662 .
C(55) H(38) 3.254 .
C(55) H(40) 3.248 .
C(55) H(41) 2.026 .
C(56) H(35) 3.211 3_566
B(1) H(7) 3.557 4_554
B(1) H(20) 3.412 4_555
B(1) H(31) 3.571 1_655
B(1) H(32) 3.208 1_655
B(1) H(36) 3.118 2_545
B(1) H(40) 3.524 4_555
H(1) P(1) 2.891 .
H(1) C(2) 3.278 .
H(1) C(3) 2.042 .
H(1) C(5) 2.044 .
H(1) C(6) 3.265 .
H(1) C(8) 2.961 .
H(1) C(9) 3.195 .
H(1) C(9) 3.399 3_556
H(1) C(14) 3.099 .
H(1) C(18) 3.445 3_556
H(1) C(19) 2.949 .
H(1) C(19) 3.421 3_556
H(1) H(1) 3.055 3_556
H(1) H(2) 2.348 .
H(1) H(5) 3.232 .
H(1) H(5) 2.814 3_556
H(1) H(14) 2.559 .
H(2) C(3) 3.269 .
H(2) C(4) 2.041 .
H(2) C(6) 2.034 .
H(2) C(7) 3.260 .
H(2) C(9) 3.307 3_556
H(2) C(15) 3.271 3_556
H(2) C(16) 2.924 3_556
H(2) C(17) 3.178 3_556
H(2) C(51) 3.434 2_445
H(2) C(52) 3.080 2_445
H(2) H(1) 2.348 .
H(2) H(3) 2.331 .
H(2) H(5) 2.448 3_556
H(2) H(6) 3.400 3_556
H(2) H(11) 3.100 3_556
H(2) H(12) 3.477 3_556
H(2) H(38) 3.568 2_445
H(2) H(39) 2.995 2_445
H(2) H(41) 3.139 4_455
H(3) F(1) 3.569 1_455
H(3) C(2) 3.273 .
H(3) C(4) 3.263 .
H(3) C(5) 2.032 .
H(3) C(7) 2.035 .
H(3) C(49) 3.465 2_445
H(3) C(50) 3.326 2_445
H(3) C(51) 3.371 2_445
H(3) C(52) 3.436 2_445
H(3) C(53) 3.421 2_445
H(3) C(53) 3.559 4_455
H(3) C(54) 3.377 2_445
H(3) C(54) 3.468 4_455
H(3) C(55) 3.343 2_445
H(3) H(2) 2.331 .
H(3) H(4) 2.337 .
H(3) H(29) 3.151 2_445
H(3) H(37) 2.545 2_445
H(3) H(40) 2.968 4_455
H(3) H(41) 2.784 4_455
H(4) Ge(1) 3.079 .
H(4) F(1) 2.557 1_455
H(4) C(2) 2.038 .
H(4) C(3) 3.264 .
H(4) C(5) 3.260 .
H(4) C(6) 2.035 .
H(4) C(25) 3.593 .
H(4) C(43) 3.395 .
H(4) C(48) 3.449 2_445
H(4) C(49) 3.405 2_445
H(4) H(3) 2.337 .
H(4) H(18) 2.984 .
H(4) H(20) 3.236 4_455
H(4) H(29) 3.160 2_445
H(4) H(32) 2.628 .
H(4) H(36) 2.980 2_445
H(4) H(37) 2.890 2_445
H(5) P(1) 2.952 .
H(5) C(4) 3.228 3_556
H(5) C(5) 3.056 3_556
H(5) C(8) 2.039 .
H(5) C(10) 2.043 .
H(5) C(11) 3.250 .
H(5) C(13) 3.259 .
H(5) C(14) 2.594 .
H(5) C(15) 2.547 .
H(5) C(16) 3.306 .
H(5) C(19) 3.415 .
H(5) H(1) 3.232 .
H(5) H(1) 2.814 3_556
H(5) H(2) 2.448 3_556
H(5) H(6) 2.340 .
H(5) H(10) 2.608 .
H(5) H(39) 3.071 4_555
H(6) C(8) 3.268 .
H(6) C(9) 2.038 .
H(6) C(11) 2.014 .
H(6) C(12) 3.243 .
H(6) C(38) 3.373 4_555
H(6) C(39) 3.429 4_555
H(6) C(40) 3.267 4_555
H(6) C(41) 3.015 4_555
H(6) C(42) 2.960 4_555
H(6) C(43) 3.153 4_555
H(6) C(51) 3.399 4_555
H(6) H(2) 3.400 3_556
H(6) H(5) 2.340 .
H(6) H(7) 2.308 .
H(6) H(13) 3.513 3_556
H(6) H(14) 3.085 3_556
H(6) H(30) 3.437 4_555
H(6) H(31) 3.347 4_555
H(6) H(38) 2.628 4_555
H(7) F(1) 3.446 4_455
H(7) F(4) 2.729 4_455
H(7) C(9) 3.251 .
H(7) C(10) 2.012 .
H(7) C(12) 2.035 .
H(7) C(13) 3.253 .
H(7) C(25) 3.485 4_555
H(7) C(42) 3.019 4_555
H(7) C(43) 2.817 4_555
H(7) B(1) 3.557 4_455
H(7) H(6) 2.308 .
H(7) H(8) 2.341 .
H(7) H(13) 3.082 3_556
H(7) H(18) 2.734 4_555
H(7) H(22) 3.562 4_455
H(7) H(31) 2.978 4_555
H(7) H(32) 2.663 4_555
H(7) H(36) 3.366 3_566
H(8) Cl(2) 3.525 .
H(8) F(4) 3.111 4_455
H(8) C(8) 3.274 .
H(8) C(10) 3.242 .
H(8) C(11) 2.037 .
H(8) C(13) 2.032 .
H(8) C(30) 3.119 4_455
H(8) C(47) 3.178 3_566
H(8) C(48) 3.599 3_566
H(8) H(7) 2.341 .
H(8) H(9) 2.332 .
H(8) H(21) 3.516 4_455
H(8) H(22) 2.599 4_455
H(8) H(35) 2.339 3_566
H(8) H(36) 3.211 3_566
H(8) H(44) 3.407 .
H(9) Ir(1) 3.423 .
H(9) Cl(2) 3.113 .
H(9) P(1) 2.851 .
H(9) C(2) 3.546 .
H(9) C(3) 3.157 .
H(9) C(8) 2.038 .
H(9) C(9) 3.255 .
H(9) C(11) 3.252 .
H(9) C(12) 2.031 .
H(9) C(29) 3.365 4_455
H(9) H(8) 2.332 .
H(9) H(21) 2.754 4_455
H(9) H(22) 3.529 4_455
H(9) H(33) 3.065 .
H(9) H(100) 1.956 .
H(10) P(1) 2.821 .
H(10) F(2) 2.484 .
H(10) O(1) 3.071 .
H(10) C(1) 2.924 .
H(10) C(8) 3.176 .
H(10) C(9) 3.093 .
H(10) C(14) 2.041 .
H(10) C(16) 2.030 .
H(10) C(17) 3.256 .
H(10) C(19) 3.267 .
H(10) C(33) 3.460 .
H(10) H(5) 2.608 .
H(10) H(11) 2.330 .
H(10) H(24) 3.062 .
H(10) H(39) 2.768 4_555
H(11) F(2) 2.685 .
H(11) C(14) 3.271 .
H(11) C(15) 2.030 .
H(11) C(17) 2.034 .
H(11) C(18) 3.256 .
H(11) C(34) 3.545 .
H(11) C(52) 3.358 4_555
H(11) C(53) 3.256 4_555
H(11) C(54) 3.469 2_545
H(11) C(55) 3.532 2_545
H(11) H(2) 3.100 3_556
H(11) H(10) 2.330 .
H(11) H(12) 2.332 .
H(11) H(25) 3.140 .
H(11) H(39) 2.911 4_555
H(11) H(40) 2.689 4_555
H(11) H(41) 2.854 2_545
H(11) H(42) 3.005 2_545
H(12) C(15) 3.255 .
H(12) C(16) 2.034 .
H(12) C(18) 2.035 .
H(12) C(19) 3.267 .
H(12) C(29) 3.304 2_545
H(12) C(30) 2.795 2_545
H(12) C(31) 3.393 2_545
H(12) C(54) 3.286 2_545
H(12) C(55) 3.090 2_545
H(12) H(2) 3.477 3_556
H(12) H(11) 2.332 .
H(12) H(13) 2.336 .
H(12) H(21) 3.464 2_545
H(12) H(22) 2.574 2_545
H(12) H(23) 3.572 2_545
H(12) H(25) 3.386 .
H(12) H(41) 2.823 2_545
H(12) H(42) 2.415 2_545
H(13) F(4) 3.509 2_545
H(13) C(10) 3.227 3_556
H(13) C(11) 2.979 3_556
H(13) C(12) 3.383 3_556
H(13) C(14) 3.272 .
H(13) C(16) 3.257 .
H(13) C(17) 2.032 .
H(13) C(19) 2.038 .
H(13) C(30) 3.337 2_545
H(13) H(6) 3.513 3_556
H(13) H(7) 3.082 3_556
H(13) H(12) 2.336 .
H(13) H(14) 2.347 .
H(13) H(22) 2.496 2_545
H(13) H(31) 3.234 2_445
H(14) P(1) 2.943 .
H(14) C(3) 2.724 .
H(14) C(4) 2.668 .
H(14) C(5) 3.587 .
H(14) C(10) 3.302 3_556
H(14) C(14) 2.040 .
H(14) C(15) 3.267 .
H(14) C(17) 3.268 .
H(14) C(18) 2.046 .
H(14) C(41) 3.210 2_445
H(14) C(42) 3.559 2_445
H(14) H(1) 2.559 .
H(14) H(6) 3.085 3_556
H(14) H(13) 2.347 .
H(14) H(30) 2.712 2_445
H(14) H(31) 3.364 2_445
H(15) Cl(1) 3.591 2_445
H(15) Cl(1) 2.996 4_554
H(15) P(2) 2.934 .
H(15) C(20) 3.270 .
H(15) C(21) 2.044 .
H(15) C(23) 2.036 .
H(15) C(24) 3.254 .
H(15) C(26) 3.090 .
H(15) C(27) 2.731 .
H(15) C(32) 3.151 .
H(15) C(37) 2.975 .
H(15) H(16) 2.337 .
H(15) H(19) 2.113 .
H(15) H(27) 3.202 3_555
H(15) H(28) 2.603 .
H(16) Cl(1) 3.451 2_445
H(16) O(1) 3.430 4_454
H(16) C(21) 3.264 .
H(16) C(22) 2.028 .
H(16) C(24) 2.022 .
H(16) C(25) 3.242 .
H(16) C(35) 3.005 3_555
H(16) C(36) 3.308 3_555
H(16) H(15) 2.337 .
H(16) H(17) 2.325 .
H(16) H(26) 2.634 3_555
H(16) H(27) 3.202 3_555
H(16) H(34) 3.451 4_454
H(16) H(43) 3.176 2_445
H(17) C(12) 3.576 4_454
H(17) C(20) 3.258 .
H(17) C(22) 3.251 .
H(17) C(23) 2.028 .
H(17) C(25) 2.026 .
H(17) C(46) 3.355 4_454
H(17) H(16) 2.325 .
H(17) H(18) 2.327 .
H(17) H(33) 3.141 4_454
H(17) H(34) 2.628 4_454
H(17) H(35) 3.540 2_445
H(18) Ge(1) 3.010 .
H(18) C(10) 3.561 4_454
H(18) C(11) 3.014 4_454
H(18) C(20) 2.034 .
H(18) C(21) 3.261 .
H(18) C(23) 3.243 .
H(18) C(24) 2.028 .
H(18) C(38) 3.400 .
H(18) C(43) 3.460 .
H(18) C(48) 3.493 2_445
H(18) H(4) 2.984 .
H(18) H(7) 2.734 4_454
H(18) H(17) 2.327 .
H(18) H(32) 3.183 .
H(18) H(36) 3.149 2_445
H(19) P(2) 2.990 .
H(19) F(3) 3.166 4_454
H(19) C(21) 2.798 .
H(19) C(22) 2.454 .
H(19) C(23) 3.409 .
H(19) C(26) 2.024 .
H(19) C(28) 2.045 .
H(19) C(29) 3.251 .
H(19) C(31) 3.256 .
H(19) C(51) 3.352 .
H(19) C(52) 3.095 .
H(19) C(53) 3.286 .
H(19) H(15) 2.113 .
H(19) H(20) 2.348 .
H(19) H(39) 3.337 .
H(19) H(44) 3.523 4_554
H(20) F(1) 2.756 4_454
H(20) F(3) 3.038 4_454
H(20) C(6) 3.571 4_554
H(20) C(7) 3.347 4_554
H(20) C(26) 3.272 .
H(20) C(27) 2.050 .
H(20) C(29) 2.020 .
H(20) C(30) 3.230 .
H(20) C(43) 3.530 4_554
H(20) C(53) 3.269 .
H(20) C(54) 3.474 .
H(20) B(1) 3.412 4_454
H(20) H(4) 3.236 4_554
H(20) H(19) 2.348 .
H(20) H(21) 2.311 .
H(20) H(32) 2.945 4_554
H(20) H(40) 3.144 .
H(20) H(41) 3.500 .
H(20) H(44) 3.447 4_554
H(21) C(2) 3.197 4_554
H(21) C(3) 3.218 4_554
H(21) C(4) 3.184 4_554
H(21) C(5) 3.174 4_554
H(21) C(6) 3.162 4_554
H(21) C(7) 3.170 4_554
H(21) C(12) 3.519 4_554
H(21) C(13) 3.101 4_554
H(21) C(27) 3.255 .
H(21) C(28) 2.014 .
H(21) C(30) 2.020 .
H(21) C(31) 3.252 .
H(21) H(8) 3.516 4_554
H(21) H(9) 2.754 4_554
H(21) H(12) 3.464 2_555
H(21) H(20) 2.311 .
H(21) H(22) 2.316 .
H(21) H(41) 3.549 .
H(21) H(44) 3.367 4_554
H(22) F(4) 2.958 .
H(22) C(11) 3.409 4_554
H(22) C(12) 2.827 4_554
H(22) C(13) 3.381 4_554
H(22) C(17) 3.129 2_555
H(22) C(18) 3.092 2_555
H(22) C(26) 3.279 .
H(22) C(28) 3.228 .
H(22) C(29) 2.014 .
H(22) C(31) 2.033 .
H(22) H(7) 3.562 4_554
H(22) H(8) 2.599 4_554
H(22) H(9) 3.529 4_554
H(22) H(12) 2.574 2_555
H(22) H(13) 2.496 2_555
H(22) H(21) 2.316 .
H(22) H(23) 2.338 .
H(22) H(44) 3.439 4_554
H(23) Ir(1) 3.447 .
H(23) P(2) 2.819 .
H(23) F(4) 2.978 .
H(23) O(1) 2.835 .
H(23) C(1) 2.634 .
H(23) C(26) 2.053 .
H(23) C(27) 3.252 .
H(23) C(29) 3.249 .
H(23) C(30) 2.039 .
H(23) C(32) 3.351 .
H(23) C(33) 2.988 .
H(23) H(12) 3.572 2_555
H(23) H(22) 2.338 .
H(23) H(24) 2.231 .
H(23) H(44) 3.552 4_554
H(24) P(2) 2.880 .
H(24) F(2) 3.128 .
H(24) F(4) 3.359 .
H(24) C(1) 3.499 .
H(24) C(15) 3.101 .
H(24) C(16) 3.429 .
H(24) C(26) 3.054 .
H(24) C(31) 2.677 .
H(24) C(32) 2.044 .
H(24) C(34) 2.042 .
H(24) C(35) 3.263 .
H(24) C(37) 3.257 .
H(24) H(10) 3.062 .
H(24) H(23) 2.231 .
H(24) H(25) 2.337 .
H(24) H(43) 3.369 4_554
H(24) H(44) 3.354 4_554
H(25) C(16) 3.137 .
H(25) C(17) 3.273 .
H(25) C(32) 3.266 .
H(25) C(33) 2.033 .
H(25) C(35) 2.025 .
H(25) C(36) 3.239 .
H(25) C(46) 3.435 2_545
H(25) C(47) 3.068 2_545
H(25) C(48) 3.000 2_545
H(25) C(49) 3.314 2_545
H(25) H(11) 3.140 .
H(25) H(12) 3.386 .
H(25) H(24) 2.337 .
H(25) H(26) 2.324 .
H(25) H(35) 3.410 2_545
H(25) H(36) 3.294 2_545
H(25) H(42) 3.586 2_545
H(25) H(43) 3.011 4_554
H(26) F(3) 3.273 2_545
H(26) O(1) 2.726 2_545
H(26) C(23) 3.565 3_555
H(26) C(33) 3.263 .
H(26) C(34) 2.027 .
H(26) C(36) 2.025 .
H(26) C(37) 3.264 .
H(26) H(16) 2.634 3_555
H(26) H(25) 2.324 .
H(26) H(27) 2.327 .
H(26) H(43) 3.504 4_554
H(27) Cl(1) 2.925 2_445
H(27) F(3) 2.773 2_545
H(27) C(32) 3.274 .
H(27) C(34) 3.241 .
H(27) C(35) 2.026 .
H(27) C(37) 2.050 .
H(27) C(42) 3.104 2_445
H(27) H(15) 3.202 3_555
H(27) H(16) 3.202 3_555
H(27) H(26) 2.327 .
H(27) H(28) 2.350 .
H(27) H(30) 3.484 2_445
H(27) H(31) 2.321 2_445
H(28) Cl(1) 2.931 2_445
H(28) P(2) 2.926 .
H(28) C(20) 3.380 .
H(28) C(21) 2.581 .
H(28) C(22) 2.596 .
H(28) C(23) 3.455 .
H(28) C(32) 2.031 .
H(28) C(33) 3.258 .
H(28) C(35) 3.259 .
H(28) C(36) 2.048 .
H(28) C(41) 3.254 2_445
H(28) H(15) 2.603 .
H(28) H(27) 2.350 .
H(28) H(30) 2.573 2_445
H(28) H(31) 3.273 2_445
H(29) P(3) 2.902 .
H(29) C(6) 3.073 2_455
H(29) C(7) 3.078 2_455
H(29) C(38) 3.281 .
H(29) C(39) 2.042 .
H(29) C(41) 2.043 .
H(29) C(42) 3.261 .
H(29) C(44) 2.816 .
H(29) C(48) 3.512 .
H(29) C(49) 2.633 .
H(29) C(50) 3.297 .
H(29) H(3) 3.151 2_455
H(29) H(4) 3.160 2_455
H(29) H(30) 2.347 .
H(29) H(37) 2.472 .
H(29) H(38) 3.524 .
H(30) C(2) 3.592 2_455
H(30) C(19) 3.454 2_455
H(30) C(36) 3.588 2_455
H(30) C(37) 3.102 2_455
H(30) C(39) 3.266 .
H(30) C(40) 2.039 .
H(30) C(42) 2.024 .
H(30) C(43) 3.261 .
H(30) H(6) 3.437 4_454
H(30) H(14) 2.712 2_455
H(30) H(27) 3.484 2_455
H(30) H(28) 2.573 2_455
H(30) H(29) 2.347 .
H(30) H(31) 2.323 .
H(31) F(3) 2.863 1_455
H(31) F(4) 3.525 1_455
H(31) C(36) 2.872 2_455
H(31) C(37) 3.385 2_455
H(31) C(38) 3.275 .
H(31) C(40) 3.261 .
H(31) C(41) 2.029 .
H(31) C(43) 2.041 .
H(31) B(1) 3.571 1_455
H(31) H(6) 3.347 4_454
H(31) H(7) 2.978 4_454
H(31) H(13) 3.234 2_455
H(31) H(14) 3.364 2_455
H(31) H(27) 2.321 2_455
H(31) H(28) 3.273 2_455
H(31) H(30) 2.323 .
H(31) H(32) 2.344 .
H(32) Ge(1) 3.112 .
H(32) F(1) 2.511 1_455
H(32) F(3) 3.138 1_455
H(32) F(4) 3.469 1_455
H(32) C(2) 3.450 .
H(32) C(7) 3.221 .
H(32) C(11) 3.537 4_454
H(32) C(38) 2.041 .
H(32) C(39) 3.267 .
H(32) C(41) 3.262 .
H(32) C(42) 2.045 .
H(32) B(1) 3.208 1_455
H(32) H(4) 2.628 .
H(32) H(7) 2.663 4_454
H(32) H(18) 3.183 .
H(32) H(20) 2.945 4_455
H(32) H(31) 2.344 .
H(33) Ir(1) 3.136 .
H(33) Cl(2) 3.347 .
H(33) P(3) 2.886 .
H(33) O(1) 3.036 .
H(33) C(1) 2.771 .
H(33) C(13) 3.432 .
H(33) C(44) 2.041 .
H(33) C(46) 2.028 .
H(33) C(47) 3.260 .
H(33) C(49) 3.261 .
H(33) H(9) 3.065 .
H(33) H(17) 3.141 4_555
H(33) H(34) 2.331 .
H(33) H(100) 2.122 .
H(34) Cl(2) 3.249 3_566
H(34) C(24) 3.363 4_555
H(34) C(44) 3.272 .
H(34) C(45) 2.031 .
H(34) C(46) 3.176 3_566
H(34) C(47) 2.039 .
H(34) C(47) 3.493 3_566
H(34) C(48) 3.249 .
H(34) H(16) 3.451 4_555
H(34) H(17) 2.628 4_555
H(34) H(33) 2.331 .
H(34) H(34) 2.812 3_566
H(34) H(35) 2.342 .
H(34) H(35) 3.386 3_566
H(34) H(43) 3.069 3_566
H(35) Cl(2) 3.008 3_566
H(35) C(12) 3.115 3_566
H(35) C(45) 3.260 .
H(35) C(46) 2.043 .
H(35) C(48) 2.018 .
H(35) C(49) 3.255 .
H(35) C(56) 3.211 3_566
H(35) H(8) 2.339 3_566
H(35) H(17) 3.540 2_455
H(35) H(25) 3.410 2_555
H(35) H(34) 2.342 .
H(35) H(34) 3.386 3_566
H(35) H(36) 2.315 .
H(35) H(43) 2.766 3_566
H(35) H(44) 3.359 3_566
H(36) F(1) 2.449 2_555
H(36) F(2) 3.527 2_555
H(36) F(4) 2.897 2_555
H(36) C(44) 3.278 .
H(36) C(46) 3.253 .
H(36) C(47) 2.020 .
H(36) C(49) 2.044 .
H(36) B(1) 3.118 2_555
H(36) H(4) 2.980 2_455
H(36) H(7) 3.366 3_566
H(36) H(8) 3.211 3_566
H(36) H(18) 3.149 2_455
H(36) H(25) 3.294 2_555
H(36) H(35) 2.315 .
H(36) H(37) 2.343 .
H(37) P(3) 2.914 .
H(37) F(1) 3.406 2_555
H(37) C(6) 3.114 2_455
H(37) C(7) 3.287 2_455
H(37) C(39) 3.566 .
H(37) C(40) 3.258 .
H(37) C(44) 2.040 .
H(37) C(45) 3.263 .
H(37) C(47) 3.253 .
H(37) C(48) 2.042 .
H(37) C(50) 2.707 .
H(37) C(54) 3.590 .
H(37) C(55) 2.662 .
H(37) H(3) 2.545 2_455
H(37) H(4) 2.890 2_455
H(37) H(29) 2.472 .
H(37) H(36) 2.343 .
H(37) H(42) 2.546 .
H(38) Ge(1) 3.570 .
H(38) P(3) 2.856 .
H(38) C(10) 3.233 4_454
H(38) C(20) 3.090 .
H(38) C(21) 3.376 .
H(38) C(25) 3.462 .
H(38) C(38) 3.081 .
H(38) C(39) 2.671 .
H(38) C(40) 3.236 .
H(38) C(50) 2.027 .
H(38) C(52) 2.033 .
H(38) C(53) 3.252 .
H(38) C(55) 3.254 .
H(38) H(2) 3.568 2_455
H(38) H(6) 2.628 4_454
H(38) H(29) 3.524 .
H(38) H(39) 2.337 .
H(39) F(2) 2.936 4_454
H(39) C(9) 3.554 4_454
H(39) C(15) 3.227 4_454
H(39) C(16) 3.301 4_454
H(39) C(50) 3.266 .
H(39) C(51) 2.039 .
H(39) C(53) 2.036 .
H(39) C(54) 3.255 .
H(39) H(2) 2.995 2_455
H(39) H(5) 3.071 4_454
H(39) H(10) 2.768 4_454
H(39) H(11) 2.911 4_454
H(39) H(19) 3.337 .
H(39) H(38) 2.337 .
H(39) H(40) 2.336 .
H(40) F(1) 3.062 4_454
H(40) F(2) 3.065 4_454
H(40) C(16) 3.555 4_454
H(40) C(28) 3.465 .
H(40) C(51) 3.253 .
H(40) C(52) 2.032 .
H(40) C(54) 2.028 .
H(40) C(54) 3.185 3_565
H(40) C(55) 3.248 .
H(40) B(1) 3.524 4_454
H(40) H(3) 2.968 4_554
H(40) H(11) 2.689 4_454
H(40) H(20) 3.144 .
H(40) H(39) 2.336 .
H(40) H(41) 2.330 .
H(40) H(41) 2.825 3_565
H(41) C(5) 3.409 4_554
H(41) C(6) 3.228 4_554
H(41) C(16) 3.344 2_555
H(41) C(17) 3.335 2_555
H(41) C(28) 3.331 .
H(41) C(29) 3.344 .
H(41) C(50) 3.266 .
H(41) C(52) 3.255 .
H(41) C(53) 2.030 .
H(41) C(53) 3.079 3_565
H(41) C(54) 3.428 3_565
H(41) C(55) 2.026 .
H(41) H(2) 3.139 4_554
H(41) H(3) 2.784 4_554
H(41) H(11) 2.854 2_555
H(41) H(12) 2.823 2_555
H(41) H(20) 3.500 .
H(41) H(21) 3.549 .
H(41) H(40) 2.330 .
H(41) H(40) 2.825 3_565
H(41) H(41) 3.437 3_565
H(41) H(42) 2.329 .
H(42) P(3) 2.900 .
H(42) C(16) 3.460 2_555
H(42) C(17) 3.171 2_555
H(42) C(31) 3.416 .
H(42) C(44) 2.901 .
H(42) C(49) 2.847 .
H(42) C(50) 2.041 .
H(42) C(51) 3.251 .
H(42) C(53) 3.249 .
H(42) C(54) 2.031 .
H(42) H(11) 3.005 2_555
H(42) H(12) 2.415 2_555
H(42) H(25) 3.586 2_555
H(42) H(37) 2.546 .
H(42) H(41) 2.329 .
H(43) Cl(1) 2.215 .
H(43) Cl(2) 2.247 .
H(43) C(32) 3.555 4_455
H(43) C(33) 3.038 4_455
H(43) C(34) 2.795 4_455
H(43) C(35) 3.129 4_455
H(43) C(46) 3.295 3_566
H(43) C(47) 3.127 3_566
H(43) H(16) 3.176 2_455
H(43) H(24) 3.369 4_455
H(43) H(25) 3.011 4_455
H(43) H(26) 3.504 4_455
H(43) H(34) 3.069 3_566
H(43) H(35) 2.766 3_566
H(43) H(44) 1.551 .
H(44) Cl(1) 2.220 .
H(44) Cl(2) 2.253 .
H(44) C(26) 2.970 4_455
H(44) C(27) 2.951 4_455
H(44) C(28) 2.895 4_455
H(44) C(29) 2.857 4_455
H(44) C(30) 2.897 4_455
H(44) C(31) 2.964 4_455
H(44) C(32) 3.565 4_455
H(44) C(33) 3.295 4_455
H(44) H(8) 3.407 .
H(44) H(19) 3.523 4_455
H(44) H(20) 3.447 4_455
H(44) H(21) 3.367 4_455
H(44) H(22) 3.439 4_455
H(44) H(23) 3.552 4_455
H(44) H(24) 3.354 4_455
H(44) H(35) 3.359 3_566
H(44) H(43) 1.551 .
H(100) Ge(1) 2.75(5) .
H(100) Cl(2) 3.55(5) .
H(100) P(1) 2.51(5) .
H(100) P(3) 2.55(5) .
H(100) O(1) 3.48(5) .
H(100) C(1) 2.60(6) .
H(100) C(2) 3.48(5) .
H(100) C(3) 3.38(5) .
H(100) C(8) 2.78(5) .
H(100) C(13) 2.54(5) .
H(100) C(38) 3.16(5) .
H(100) C(39) 3.10(5) .
H(100) C(44) 3.13(5) .
H(100) C(45) 2.85(5) .
H(100) H(9) 1.956 .
H(100) H(33) 2.122 .

loop_
_geom_torsion_atom_site_label_1
_geom_torsion_atom_site_label_2
_geom_torsion_atom_site_label_3
_geom_torsion_atom_site_label_4
_geom_torsion
Ge(1) Ir(1) P(1) C(3) -3.83(11)
Ge(1) Ir(1) P(1) C(8) -115.53(11)
Ge(1) Ir(1) P(1) C(14) 123.04(12)
P(1) Ir(1) Ge(1) C(2) 4.75(10)
P(1) Ir(1) Ge(1) C(20) -115.10(10)
P(1) Ir(1) Ge(1) C(38) 129.24(10)
Ge(1) Ir(1) P(2) C(21) 11.26(12)
Ge(1) Ir(1) P(2) C(26) 132.79(12)
Ge(1) Ir(1) P(2) C(32) -108.21(13)
P(2) Ir(1) Ge(1) C(2) 109.06(10)
P(2) Ir(1) Ge(1) C(20) -10.79(10)
P(2) Ir(1) Ge(1) C(38) -126.45(10)
Ge(1) Ir(1) P(3) C(39) 24.30(10)
Ge(1) Ir(1) P(3) C(44) 139.59(12)
Ge(1) Ir(1) P(3) C(50) -94.39(12)
P(3) Ir(1) Ge(1) C(2) -149.77(10)
P(3) Ir(1) Ge(1) C(20) 90.38(10)
P(3) Ir(1) Ge(1) C(38) -25.28(10)
Ge(1) Ir(1) C(1) O(1) -11(4)
C(1) Ir(1) Ge(1) C(2) -83.8(10)
C(1) Ir(1) Ge(1) C(20) 156.4(10)
C(1) Ir(1) Ge(1) C(38) 40.7(10)
P(1) Ir(1) P(2) C(21) 92.84(12)
P(1) Ir(1) P(2) C(26) -145.62(12)
P(1) Ir(1) P(2) C(32) -26.63(13)
P(2) Ir(1) P(1) C(3) -85.44(11)
P(2) Ir(1) P(1) C(8) 162.86(11)
P(2) Ir(1) P(1) C(14) 41.44(12)
P(1) Ir(1) P(3) C(39) -35.83(13)
P(1) Ir(1) P(3) C(44) 79.46(13)
P(1) Ir(1) P(3) C(50) -154.52(13)
P(3) Ir(1) P(1) C(3) 55.89(13)
P(3) Ir(1) P(1) C(8) -55.82(13)
P(3) Ir(1) P(1) C(14) -177.24(12)
P(1) Ir(1) C(1) O(1) -99(3)
C(1) Ir(1) P(1) C(3) 170.32(16)
C(1) Ir(1) P(1) C(8) 58.62(16)
C(1) Ir(1) P(1) C(14) -62.81(16)
P(2) Ir(1) P(3) C(39) 106.04(11)
P(2) Ir(1) P(3) C(44) -138.67(12)
P(2) Ir(1) P(3) C(50) -12.65(13)
P(3) Ir(1) P(2) C(21) -68.94(12)
P(3) Ir(1) P(2) C(26) 52.60(13)
P(3) Ir(1) P(2) C(32) 171.59(13)
P(2) Ir(1) C(1) O(1) 155(3)
C(1) Ir(1) P(2) C(21) -167.43(16)
C(1) Ir(1) P(2) C(26) -45.89(16)
C(1) Ir(1) P(2) C(32) 73.10(17)
P(3) Ir(1) C(1) O(1) 54(3)
C(1) Ir(1) P(3) C(39) -150.36(16)
C(1) Ir(1) P(3) C(44) -35.07(17)
C(1) Ir(1) P(3) C(50) 90.96(17)
Ir(1) Ge(1) C(2) C(3) -5.5(2)
Ir(1) Ge(1) C(2) C(7) 174.0(2)
Ir(1) Ge(1) C(20) C(21) 9.5(2)
Ir(1) Ge(1) C(20) C(25) -170.4(2)
Ir(1) Ge(1) C(38) C(39) 23.8(2)
Ir(1) Ge(1) C(38) C(43) -159.6(2)
C(2) Ge(1) C(20) C(21) -108.6(2)
C(2) Ge(1) C(20) C(25) 71.6(3)
C(20) Ge(1) C(2) C(3) 111.8(2)
C(20) Ge(1) C(2) C(7) -68.6(3)
C(2) Ge(1) C(38) C(39) 143.7(2)
C(2) Ge(1) C(38) C(43) -39.7(3)
C(38) Ge(1) C(2) C(3) -124.1(2)
C(38) Ge(1) C(2) C(7) 55.4(3)
C(20) Ge(1) C(38) C(39) -90.9(2)
C(20) Ge(1) C(38) C(43) 85.7(3)
C(38) Ge(1) C(20) C(21) 123.4(2)
C(38) Ge(1) C(20) C(25) -56.4(3)
Ir(1) P(1) C(3) C(2) 1.6(2)
Ir(1) P(1) C(3) C(4) -173.1(2)
Ir(1) P(1) C(8) C(9) -132.3(2)
Ir(1) P(1) C(8) C(13) 54.1(3)
Ir(1) P(1) C(14) C(15) 60.7(2)
Ir(1) P(1) C(14) C(19) -120.2(2)
C(3) P(1) C(8) C(9) 108.2(3)
C(3) P(1) C(8) C(13) -65.4(3)
C(8) P(1) C(3) C(2) 121.0(2)
C(8) P(1) C(3) C(4) -53.7(3)
C(3) P(1) C(14) C(15) -170.0(2)
C(3) P(1) C(14) C(19) 9.1(3)
C(14) P(1) C(3) C(2) -131.5(2)
C(14) P(1) C(3) C(4) 53.8(3)
C(8) P(1) C(14) C(15) -65.1(2)
C(8) P(1) C(14) C(19) 114.0(3)
C(14) P(1) C(8) C(9) -2.2(3)
C(14) P(1) C(8) C(13) -175.9(2)
Ir(1) P(2) C(21) C(20) -9.2(3)
Ir(1) P(2) C(21) C(22) 173.4(2)
Ir(1) P(2) C(26) C(27) -130.9(3)
Ir(1) P(2) C(26) C(31) 52.8(3)
Ir(1) P(2) C(32) C(33) -67.7(3)
Ir(1) P(2) C(32) C(37) 115.3(2)
C(21) P(2) C(26) C(27) -7.6(3)
C(21) P(2) C(26) C(31) 176.1(2)
C(26) P(2) C(21) C(20) -135.1(2)
C(26) P(2) C(21) C(22) 47.5(3)
C(21) P(2) C(32) C(33) 169.1(2)
C(21) P(2) C(32) C(37) -7.9(3)
C(32) P(2) C(21) C(20) 119.3(2)
C(32) P(2) C(21) C(22) -58.0(3)
C(26) P(2) C(32) C(33) 58.4(3)
C(26) P(2) C(32) C(37) -118.6(3)
C(32) P(2) C(26) C(27) 100.0(3)
C(32) P(2) C(26) C(31) -76.2(2)
Ir(1) P(3) C(39) C(38) -17.6(2)
Ir(1) P(3) C(39) C(40) 162.0(2)
Ir(1) P(3) C(44) C(45) -26.6(3)
Ir(1) P(3) C(44) C(49) 161.0(2)
Ir(1) P(3) C(50) C(51) 87.6(2)
Ir(1) P(3) C(50) C(55) -87.6(2)
C(39) P(3) C(44) C(45) 92.7(2)
C(39) P(3) C(44) C(49) -79.7(3)
C(44) P(3) C(39) C(38) -139.9(2)
C(44) P(3) C(39) C(40) 39.7(3)
C(39) P(3) C(50) C(51) -34.7(3)
C(39) P(3) C(50) C(55) 150.2(2)
C(50) P(3) C(39) C(38) 110.9(2)
C(50) P(3) C(39) C(40) -69.4(2)
C(44) P(3) C(50) C(51) -142.2(2)
C(44) P(3) C(50) C(55) 42.7(3)
C(50) P(3) C(44) C(45) -159.9(2)
C(50) P(3) C(44) C(49) 27.7(3)
Ge(1) C(2) C(3) P(1) 2.7(3)
Ge(1) C(2) C(3) C(4) 177.3(2)
Ge(1) C(2) C(7) C(6) -178.7(2)
C(3) C(2) C(7) C(6) 0.9(5)
C(7) C(2) C(3) P(1) -176.9(2)
C(7) C(2) C(3) C(4) -2.3(4)
P(1) C(3) C(4) C(5) 177.5(2)
C(2) C(3) C(4) C(5) 2.9(5)
C(3) C(4) C(5) C(6) -2.0(5)
C(4) C(5) C(6) C(7) 0.6(5)
C(5) C(6) C(7) C(2) -0.0(4)
P(1) C(8) C(9) C(10) -174.6(3)
P(1) C(8) C(13) C(12) 174.0(3)
C(9) C(8) C(13) C(12) 0.1(4)
C(13) C(8) C(9) C(10) -0.9(5)
C(8) C(9) C(10) C(11) 1.8(6)
C(9) C(10) C(11) C(12) -1.8(6)
C(10) C(11) C(12) C(13) 0.9(6)
C(11) C(12) C(13) C(8) -0.1(4)
P(1) C(14) C(15) C(16) 177.1(2)
P(1) C(14) C(19) C(18) -177.2(3)
C(15) C(14) C(19) C(18) 1.9(5)
C(19) C(14) C(15) C(16) -2.0(5)
C(14) C(15) C(16) C(17) 1.0(5)
C(15) C(16) C(17) C(18) 0.1(4)
C(16) C(17) C(18) C(19) -0.2(4)
C(17) C(18) C(19) C(14) -0.8(6)
Ge(1) C(20) C(21) P(2) -0.3(3)
Ge(1) C(20) C(21) C(22) 177.1(2)
Ge(1) C(20) C(25) C(24) 178.7(3)
C(21) C(20) C(25) C(24) -1.1(6)
C(25) C(20) C(21) P(2) 179.5(2)
C(25) C(20) C(21) C(22) -3.0(5)
P(2) C(21) C(22) C(23) -178.4(3)
C(20) C(21) C(22) C(23) 4.2(6)
C(21) C(22) C(23) C(24) -1.3(7)
C(22) C(23) C(24) C(25) -2.9(8)
C(23) C(24) C(25) C(20) 4.1(7)
P(2) C(26) C(27) C(28) -173.4(3)
P(2) C(26) C(31) C(30) 173.3(2)
C(27) C(26) C(31) C(30) -3.2(5)
C(31) C(26) C(27) C(28) 2.8(5)
C(26) C(27) C(28) C(29) -0.4(6)
C(27) C(28) C(29) C(30) -1.6(6)
C(28) C(29) C(30) C(31) 1.1(6)
C(29) C(30) C(31) C(26) 1.3(6)
P(2) C(32) C(33) C(34) -175.5(3)
P(2) C(32) C(37) C(36) 174.8(3)
C(33) C(32) C(37) C(36) -2.2(5)
C(37) C(32) C(33) C(34) 1.6(5)
C(32) C(33) C(34) C(35) -0.2(4)
C(33) C(34) C(35) C(36) -0.7(6)
C(34) C(35) C(36) C(37) 0.2(5)
C(35) C(36) C(37) C(32) 1.3(6)
Ge(1) C(38) C(39) P(3) -4.7(3)
Ge(1) C(38) C(39) C(40) 175.7(2)
Ge(1) C(38) C(43) C(42) -174.6(2)
C(39) C(38) C(43) C(42) 1.8(5)
C(43) C(38) C(39) P(3) 178.4(2)
C(43) C(38) C(39) C(40) -1.2(4)
P(3) C(39) C(40) C(41) -179.9(2)
C(38) C(39) C(40) C(41) -0.2(4)
C(39) C(40) C(41) C(42) 1.1(5)
C(40) C(41) C(42) C(43) -0.5(5)
C(41) C(42) C(43) C(38) -1.0(5)
P(3) C(44) C(45) C(46) -171.9(3)
P(3) C(44) C(49) C(48) 171.8(3)
C(45) C(44) C(49) C(48) -0.7(5)
C(49) C(44) C(45) C(46) 0.7(5)
C(44) C(45) C(46) C(47) -0.4(5)
C(45) C(46) C(47) C(48) -0.0(6)
C(46) C(47) C(48) C(49) 0.0(5)
C(47) C(48) C(49) C(44) 0.3(5)
P(3) C(50) C(51) C(52) -175.7(2)
P(3) C(50) C(55) C(54) 177.1(2)
C(51) C(50) C(55) C(54) 1.9(5)
C(55) C(50) C(51) C(52) -0.4(5)
C(50) C(51) C(52) C(53) -1.3(5)
C(51) C(52) C(53) C(54) 1.6(6)
C(52) C(53) C(54) C(55) -0.1(4)
C(53) C(54) C(55) C(50) -1.7(5)
